data_4347012
loop_
_publ_author_name
'Mesquita, L\'igia M'
'Andr\'e, V\^ania'
'Esteves, Catarina V.'
'Palmeira, Tiago'
'Berberan-Santos, M\'ario N'
'Mateus, Pedro'
'Delgado, Rita'

_publ_section_title
;
 Dinuclear Zinc(II) Macrocyclic Complex as Receptor for Selective
 Fluorescence Sensing of Pyrophosphate.
;
_journal_issue 5
_journal_name_full 'Inorganic chemistry'
_journal_page_first 2212
_journal_page_last 2219
_journal_paper_doi 10.1021/acs.inorgchem.5b02596
_journal_volume 55
_journal_year 2016
_chemical_formula_sum 'C45.5 H52 N9 O7.5 Zn2'
_chemical_formula_weight 975.70
_space_group_crystal_system triclinic
_space_group_IT_number 2
_space_group_name_Hall '-P 1'
_space_group_name_H-M_alt 'P -1'
_atom_sites_solution_hydrogens geom
_audit_creation_method SHELXL-2014/7
_cell_angle_alpha 111.030(5)
_cell_angle_beta 91.991(5)
_cell_angle_gamma 101.809(5)
_cell_formula_units_Z 8
_cell_length_a 22.323(2)
_cell_length_b 24.481(2)
_cell_length_c 24.687(2)
_cell_measurement_reflns_used 19567
_cell_measurement_temperature 150(2)
_cell_measurement_theta_max 26.804
_cell_measurement_theta_min 0.890
_cell_volume 12239.3(19)
_computing_cell_refinement 'BRUKER SMART (Bruker, 2005)'
_computing_data_collection 'BRUKER SMART (Bruker, 2005)'
_computing_data_reduction 'BRUKER SAINT (Bruker, 2005)'
_computing_molecular_graphics 'ORTEP 3.2 (Farrugia, 1997) and Mercury 2.2'
_computing_structure_refinement 'SHELXL-97 (Sheldrick, 2008)'
_computing_structure_solution 'SIR 97 (Altomare et al, 1999)'
_diffrn_ambient_temperature 150(2)
_diffrn_measured_fraction_theta_full 0.997
_diffrn_measured_fraction_theta_max 0.968
_diffrn_measurement_device_type 'CCD area detector'
_diffrn_measurement_method 'phi and omega scans'
_diffrn_radiation_monochromator graphite
_diffrn_radiation_source 'fine-focus sealed tube'
_diffrn_radiation_type MoK\a
_diffrn_radiation_wavelength 0.71069
_diffrn_reflns_av_unetI/netI 0.1535
_diffrn_reflns_Laue_measured_fraction_full 0.997
_diffrn_reflns_Laue_measured_fraction_max 0.968
_diffrn_reflns_number 50685
_diffrn_reflns_point_group_measured_fraction_full 0.997
_diffrn_reflns_point_group_measured_fraction_max 0.968
_diffrn_reflns_theta_full 25.242
_diffrn_reflns_theta_max 26.804
_diffrn_reflns_theta_min 0.890
_exptl_absorpt_coefficient_mu 0.830
_exptl_absorpt_correction_T_max 0.967
_exptl_absorpt_correction_T_min 0.942
_exptl_absorpt_correction_type multi-scan
_exptl_absorpt_process_details 'SADABS (Bruker,2005)'
_exptl_crystal_colour blue
_exptl_crystal_density_diffrn 1.059
_exptl_crystal_density_meas ?
_exptl_crystal_description block
_exptl_crystal_F_000 4064
_exptl_crystal_size_max 0.12
_exptl_crystal_size_mid 0.06
_exptl_crystal_size_min 0.04
_platon_squeeze_details
;
;
_refine_diff_density_max 1.705
_refine_diff_density_min -1.333
_refine_diff_density_rms 0.096
_refine_ls_extinction_method none
_refine_ls_goodness_of_fit_ref 0.874
_refine_ls_hydrogen_treatment constr
_refine_ls_matrix_type full
_refine_ls_number_parameters 2272
_refine_ls_number_reflns 50685
_refine_ls_number_restraints 20
_refine_ls_restrained_S_all 2.223
_refine_ls_R_factor_all 0.1547
_refine_ls_R_factor_gt 0.0786
_refine_ls_shift/su_max 0.002
_refine_ls_shift/su_mean 0.000
_refine_ls_structure_factor_coef Fsqd
_refine_ls_weighting_details 'w=1/[\s^2^(Fo^2^)+(0.1164P)^2^] where P=(Fo^2^+2Fc^2^)/3'
_refine_ls_weighting_scheme calc
_refine_ls_wR_factor_gt 0.2036
_refine_ls_wR_factor_ref 0.2270
_reflns_Friedel_coverage 0.000
_reflns_number_gt 19567
_reflns_number_total 50685
_reflns_threshold_expression 'I > 2\s(I)'
_cod_data_source_file ic5b02596_si_002.cif
_cod_data_source_block shelx
_cod_depositor_comments
;
The following automatic conversions were performed:

data item '_exptl_crystal_density_meas' value 'not measured' was
changed to '?' -- the value is perceived as not measured.

Automatic conversion script
Id: cif_fix_values 6909 2019-04-08 15:41:33Z antanas 
;
_cod_original_cell_volume 12239(2)
_cod_original_formula_sum 'C45.50 H52 N9 O7.50 Zn2'
_cod_database_code 4347012
_shelx_shelxl_version_number 2014/7
_shelx_space_group_comment
;
The symmetry employed for this shelxl refinement is uniquely defined
by the following loop, which should always be used as a source of
symmetry information in preference to the above space-group names.
They are only intended as comments.
;

loop_
_space_group_symop_operation_xyz
'x, y, z'
'-x, -y, -z'

loop_
_atom_site_label
_atom_site_type_symbol
_atom_site_fract_x
_atom_site_fract_y
_atom_site_fract_z
_atom_site_U_iso_or_equiv
_atom_site_adp_type
_atom_site_occupancy
_atom_site_site_symmetry_order
_atom_site_calc_flag
_atom_site_refinement_flags_posn
_atom_site_refinement_flags_adp
O3A O 0.6774(2) 0.9532(3) 0.4726(2) 0.0954(16) Uani 1 1 d D .
O2A O 0.64291(16) 0.92485(19) 0.3832(2) 0.0687(12) Uani 1 1 d . .
O1A O 0.6162(2) 0.8741(3) 0.4366(2) 0.1071(18) Uani 1 1 d D .
C53A C 0.6411(3) 0.9215(3) 0.4314(3) 0.0587(18) Uani 1 1 d . .
N2 N 0.2865(5) 0.2386(4) 0.9538(5) 0.185(3) Uani 1 1 d D .
N1C N 0.4910(3) 0.7564(4) 0.8435(5) 0.128(3) Uani 1 1 d . .
O6 O 0.2713(3) 0.2064(3) 0.9856(3) 0.151(3) Uani 1 1 d D .
C3A C 0.5934(3) 0.7401(3) 0.3416(4) 0.104(3) Uani 1 1 d . .
540A H 0.5937 0.7577 0.3846 0.124 Uiso 1 1 calc R U
540B H 0.6118 0.7047 0.3320 0.124 Uiso 1 1 calc R U
C3D C 1.2801(3) 1.4005(3) 0.7958(3) 0.075(2) Uani 1 1 d . .
H54Z H 1.2615 1.4038 0.7605 0.090 Uiso 1 1 calc R U
H54X H 1.3154 1.3815 0.7854 0.090 Uiso 1 1 calc R U
C29C C 0.4920(4) 0.7489(3) 0.7410(4) 0.111(3) Uani 1 1 d . .
H54C H 0.5172 0.7185 0.7322 0.133 Uiso 1 1 calc R U
H54D H 0.4659 0.7417 0.7047 0.133 Uiso 1 1 calc R U
C2A C 0.5254(3) 0.7200(3) 0.3112(5) 0.118(3) Uani 1 1 d . .
540E H 0.5244 0.6969 0.2689 0.142 Uiso 1 1 calc R U
540F H 0.4996 0.6936 0.3281 0.142 Uiso 1 1 calc R U
C2D C 1.3020(3) 1.4639(3) 0.8452(4) 0.106(3) Uani 1 1 d . .
H55A H 1.3232 1.4605 0.8794 0.127 Uiso 1 1 calc R U
H55B H 1.3315 1.4905 0.8312 0.127 Uiso 1 1 calc R U
C30C C 0.4512(4) 0.7439(4) 0.7890(5) 0.131(4) Uani 1 1 d . .
H54E H 0.4247 0.7730 0.7963 0.157 Uiso 1 1 calc R U
H54F H 0.4242 0.7029 0.7760 0.157 Uiso 1 1 calc R U
C3C C 0.5801(3) 0.7223(4) 0.8731(5) 0.139(4) Uani 1 1 d . .
H54G H 0.5802 0.7447 0.9154 0.167 Uiso 1 1 calc R U
H54H H 0.5958 0.6860 0.8682 0.167 Uiso 1 1 calc R U
C2C C 0.5147(4) 0.7039(4) 0.8420(6) 0.168(5) Uani 1 1 d . .
H54I H 0.5142 0.6772 0.8008 0.201 Uiso 1 1 calc R U
H54J H 0.4871 0.6808 0.8609 0.201 Uiso 1 1 calc R U
C31A C 0.4700(3) 0.7922(5) 0.3739(5) 0.146(4) Uani 1 1 d . .
H66A H 0.4948 0.7882 0.4056 0.175 Uiso 1 1 calc R U
H66B H 0.4288 0.7648 0.3673 0.175 Uiso 1 1 calc R U
O4 O 0.2647(3) 0.2861(3) 0.9724(3) 0.139(2) Uani 1 1 d D .
O5 O 0.3186(5) 0.2269(4) 0.9118(4) 0.180(3) Uani 1 1 d D .
C39C C 0.5402(3) 0.9691(3) 0.8743(3) 0.071(2) Uani 1 1 d . .
H353 H 0.5699 0.9518 0.8515 0.086 Uiso 1 1 calc R U
C38C C 0.5397(3) 1.0266(4) 0.8853(3) 0.072(2) Uani 1 1 d . .
H38C H 0.5693 1.0496 0.8703 0.087 Uiso 1 1 calc R U
C37C C 0.4960(3) 1.0543(4) 0.9188(3) 0.087(2) Uani 1 1 d . .
H351 H 0.4974 1.0955 0.9266 0.104 Uiso 1 1 calc R U
C35C C 0.4529(3) 0.9637(5) 0.9313(3) 0.106(3) Uani 1 1 d . .
C33C C 0.4104(3) 0.8721(6) 0.9414(5) 0.132(5) Uani 1 1 d . .
H347 H 0.3820 0.8490 0.9572 0.158 Uiso 1 1 calc R U
C36C C 0.4541(4) 1.0241(5) 0.9390(3) 0.095(3) Uani 1 1 d . .
H349 H 0.4238 1.0427 0.9592 0.114 Uiso 1 1 calc R U
C34C C 0.4098(4) 0.9281(6) 0.9502(4) 0.131(5) Uani 1 1 d . .
H348 H 0.3783 0.9446 0.9704 0.157 Uiso 1 1 calc R U
C40C C 0.4982(3) 0.9344(4) 0.8955(3) 0.082(2) Uani 1 1 d . .
C32C C 0.4573(3) 0.8459(5) 0.9057(5) 0.130(4) Uani 1 1 d . .
C31C C 0.4609(4) 0.7795(6) 0.8929(6) 0.161(5) Uani 1 1 d . .
H33A H 0.4833 0.7776 0.9273 0.194 Uiso 1 1 calc R U
H33B H 0.4187 0.7541 0.8867 0.194 Uiso 1 1 calc R U
O3 O 0.8210(3) 0.7865(3) 0.4290(3) 0.163(3) Uani 1 1 d . .
O2 O 0.9119(3) 0.8373(6) 0.4296(4) 0.316(8) Uani 1 1 d . .
O1 O 0.8568(4) 0.8890(5) 0.5049(5) 0.355(10) Uani 1 1 d D .
N4 N 0.9574(4) 0.0244(4) 0.0701(5) 0.185(3) Uani 1 1 d D .
N3 N 0.6304(6) 0.1525(4) 0.7938(5) 0.185(3) Uani 1 1 d D .
O12 O 0.9845(6) 0.0017(5) 0.0165(4) 0.236(3) Uani 1 1 d D .
O10 O 0.9906(5) 0.0179(4) 0.1062(4) 0.236(3) Uani 1 1 d D .
O9 O 0.5770(3) 0.1259(4) 0.7891(8) 0.367(11) Uani 1 1 d D .
O7 O 0.6582(10) 0.1703(8) 0.7547(8) 0.531(19) Uani 1 1 d D .
O8 O 0.6639(5) 0.1630(4) 0.8442(6) 0.420(13) Uani 1 1 d D .
O11 O 0.9348(5) 0.0654(4) 0.0699(4) 0.236(3) Uani 1 1 d D .
N1 N 0.8627 0.8335 0.4464 0.185(3) Uani 1 1 d D .
Zn2B Zn 0.92125(3) 1.17715(3) 0.25229(2) 0.03745(15) Uani 1 1 d . .
Zn2D Zn 0.92016(3) 1.15440(3) 0.75923(2) 0.04197(16) Uani 1 1 d . .
Zn2C Zn 0.84431(3) 1.05695(3) 0.91182(3) 0.04164(16) Uani 1 1 d . .
Zn2A Zn 0.84384(3) 1.08878(3) 0.40990(2) 0.04856(18) Uani 1 1 d . .
Zn1B Zn 1.16304(3) 1.44298(3) 0.32669(3) 0.0587(2) Uani 1 1 d . .
Zn1D Zn 1.16903(3) 1.41774(3) 0.85191(4) 0.0683(2) Uani 1 1 d . .
Zn1A Zn 0.57348(3) 0.84929(4) 0.32950(4) 0.0761(3) Uani 1 1 d . .
Zn1C Zn 0.56846(3) 0.82677(4) 0.84676(5) 0.0915(3) Uani 1 1 d . .
O6A O 0.93939(14) 1.12428(15) 0.29071(13) 0.0395(8) Uani 1 1 d . .
O4C O 0.90209(14) 1.04817(14) 0.85323(14) 0.0402(8) Uani 1 1 d . .
O4A O 0.89407(15) 1.08051(16) 0.34614(14) 0.0453(9) Uani 1 1 d . .
O6C O 0.93467(15) 1.10624(13) 0.80415(14) 0.0397(8) Uani 1 1 d . .
N13A N 0.86538(19) 1.0336(2) 0.44846(18) 0.0602(14) Uani 1 1 d . .
H13W H 0.9040 1.0574 0.4754 0.072 Uiso 1 1 calc R U
N13B N 0.96723(19) 1.16036(18) 0.17862(16) 0.0408(10) Uani 1 1 d . .
H13E H 0.9411 1.1223 0.1491 0.049 Uiso 1 1 calc R U
O2B O 1.08241(16) 1.37514(15) 0.28682(18) 0.0546(10) Uani 1 1 d . .
N19D N 0.95759(18) 1.24252(17) 0.82396(16) 0.0390(10) Uani 1 1 d . .
H19K H 0.9981 1.2581 0.8124 0.047 Uiso 1 1 calc R U
C54C C 0.8971(2) 1.0944(2) 0.8383(2) 0.0390(12) Uani 1 1 d . .
O5C O 0.85615(15) 1.12210(15) 0.85804(15) 0.0472(9) Uani 1 1 d . .
O2D O 1.08972(17) 1.35346(17) 0.8060(2) 0.0670(12) Uani 1 1 d . .
N19C N 0.75183(18) 1.01607(19) 0.86566(19) 0.0482(11) Uani 1 1 d . .
H19P H 0.7358 0.9782 0.8726 0.058 Uiso 1 1 calc R U
O2C O 0.63944(16) 0.90340(19) 0.8927(2) 0.0691(12) Uani 1 1 d . .
N13C N 0.86213(19) 1.00582(17) 0.95907(18) 0.0422(10) Uani 1 1 d . .
H13U H 0.9014 1.0300 0.9847 0.051 Uiso 1 1 calc R U
N19B N 0.9626(2) 1.26491(18) 0.31507(17) 0.0455(11) Uani 1 1 d . .
H19I H 0.9999 1.2814 0.2995 0.055 Uiso 1 1 calc R U
N19A N 0.75258(18) 1.0485(2) 0.36199(17) 0.0523(12) Uani 1 1 d . .
H19R H 0.7392 1.0076 0.3634 0.063 Uiso 1 1 calc R U
N52C N 0.9139(2) 1.14547(19) 0.98029(18) 0.0462(11) Uani 1 1 d . .
N52D N 0.8325(2) 1.0915(3) 0.70523(19) 0.0589(13) Uani 1 1 d . .
C54A C 0.8984(2) 1.1205(2) 0.3241(2) 0.0397(12) Uani 1 1 d . .
N52B N 0.83117(19) 1.1119(2) 0.19896(17) 0.0449(11) Uani 1 1 d . .
N13D N 0.97345(19) 1.1379(2) 0.69068(18) 0.0491(11) Uani 1 1 d . .
H13V H 0.9484 1.1007 0.6592 0.059 Uiso 1 1 calc R U
O3C O 0.6689(2) 0.9460(2) 0.9815(2) 0.0852(15) Uani 1 1 d . .
N16A N 0.7891(2) 1.1161(2) 0.48033(19) 0.0619(14) Uani 1 1 d . .
N16D N 0.8819(2) 1.2084(2) 0.7194(2) 0.0605(13) Uani 1 1 d . .
N52A N 0.9031(2) 1.1746(2) 0.47468(19) 0.0540(12) Uani 1 1 d . .
N16C N 0.7941(2) 1.09734(19) 0.98044(18) 0.0482(11) Uani 1 1 d . .
N16B N 0.8758(2) 1.22922(19) 0.21798(17) 0.0487(11) Uani 1 1 d . .
O1B O 1.12137(19) 1.40897(17) 0.22366(17) 0.0640(11) Uani 1 1 d . .
O1C O 0.6018(2) 0.8632(2) 0.9522(2) 0.0962(16) Uani 1 1 d . .
C21A C 0.6803(2) 1.0118(3) 0.2706(2) 0.0453(13) Uani 1 1 d . .
C22B C 1.0124(2) 1.3312(2) 0.4161(2) 0.0411(12) Uani 1 1 d . .
C10B C 1.0784(2) 1.1982(2) 0.2252(2) 0.0450(13) Uani 1 1 d . .
C10C C 0.8229(2) 0.9013(2) 0.8866(3) 0.0512(14) Uani 1 1 d . .
C7D C 1.1705(3) 1.2486(2) 0.8364(3) 0.0517(14) Uani 1 1 d . .
H402 H 1.2027 1.2739 0.8665 0.062 Uiso 1 1 calc R U
O3B O 1.0341(2) 1.34500(18) 0.2017(2) 0.0745(12) Uani 1 1 d . .
C20B C 0.9827(3) 1.2685(2) 0.3741(2) 0.0476(14) Uani 1 1 d . .
H11A H 1.0123 1.2427 0.3708 0.057 Uiso 1 1 calc R U
H11B H 0.9465 1.2521 0.3903 0.057 Uiso 1 1 calc R U
O5A O 0.86260(18) 1.15660(18) 0.33728(18) 0.0722(12) Uani 1 1 d . .
C21C C 0.6817(2) 0.9733(3) 0.7715(2) 0.0489(14) Uani 1 1 d . .
C53B C 1.0776(3) 1.3756(2) 0.2357(2) 0.0367(12) Uani 1 1 d . .
C14D C 0.9736(3) 1.1861(3) 0.6684(3) 0.0663(18) Uani 1 1 d . .
H42A H 0.9899 1.1759 0.6301 0.080 Uiso 1 1 calc R U
H42B H 1.0002 1.2243 0.6959 0.080 Uiso 1 1 calc R U
N4A N 0.6306(2) 0.7859(2) 0.3210(2) 0.0686(14) Uani 1 1 d . .
H4Z H 0.6328 0.7652 0.2784 0.082 Uiso 1 1 calc R U
C20D C 0.9697(2) 1.2463(2) 0.8842(2) 0.0448(13) Uani 1 1 d . .
H45A H 0.9967 1.2190 0.8847 0.054 Uiso 1 1 calc R U
H45B H 0.9303 1.2321 0.8975 0.054 Uiso 1 1 calc R U
C10A C 0.8289(2) 0.9320(3) 0.3671(3) 0.0534(15) Uani 1 1 d . .
N4B N 1.2274(2) 1.3906(2) 0.2849(2) 0.0623(13) Uani 1 1 d . .
H4Y H 1.2528 1.3869 0.3171 0.075 Uiso 1 1 calc R U
C14A C 0.8172(3) 1.0266(3) 0.4878(3) 0.0660(18) Uani 1 1 d . .
H4A H 0.8311 1.0093 0.5152 0.079 Uiso 1 1 calc R U
H4B H 0.7782 0.9998 0.4645 0.079 Uiso 1 1 calc R U
N41B N 1.1140(2) 1.51122(19) 0.3246(2) 0.0591(13) Uani 1 1 d . .
C26D C 1.0641(3) 1.3277(2) 0.9320(2) 0.0534(15) Uani 1 1 d . .
H453 H 1.0872 1.3004 0.9104 0.064 Uiso 1 1 calc R U
C53C C 0.6378(2) 0.9043(3) 0.9422(4) 0.0565(17) Uani 1 1 d . .
C10D C 1.0792(2) 1.1703(2) 0.7466(3) 0.0511(14) Uani 1 1 d . .
C50B C 0.8594(3) 1.0184(3) 0.1821(2) 0.0502(14) Uani 1 1 d . .
H191 H 0.9001 1.0392 0.2003 0.060 Uiso 1 1 calc R U
C26A C 0.6592(2) 0.9515(3) 0.2515(2) 0.0497(14) Uani 1 1 d . .
H22 H 0.6864 0.9280 0.2562 0.060 Uiso 1 1 calc R U
C12B C 1.0312(2) 1.1507(2) 0.1773(2) 0.0479(13) Uani 1 1 d . .
H16A H 1.0448 1.1490 0.1391 0.058 Uiso 1 1 calc R U
H16B H 1.0302 1.1112 0.1800 0.058 Uiso 1 1 calc R U
C51C C 0.9776(3) 1.1650(2) 0.9862(2) 0.0492(14) Uani 1 1 d . .
C46C C 1.0082(3) 1.2258(3) 1.0171(2) 0.0528(15) Uani 1 1 d . .
C21D C 0.9997(3) 1.3088(2) 0.9266(2) 0.0445(13) Uani 1 1 d . .
C7B C 1.1735(2) 1.2772(2) 0.3078(3) 0.0529(15) Uani 1 1 d . .
H162 H 1.2071 1.3033 0.3359 0.063 Uiso 1 1 calc R U
C11D C 1.1211(3) 1.2169(3) 0.7393(3) 0.0554(15) Uani 1 1 d . .
H405 H 1.1190 1.2223 0.7031 0.067 Uiso 1 1 calc R U
C7A C 0.7415(3) 0.8449(3) 0.2770(3) 0.0533(14) Uani 1 1 d . .
H10 H 0.7132 0.8146 0.2460 0.064 Uiso 1 1 calc R U
O1D O 1.1351(2) 1.3880(2) 0.7466(2) 0.0829(13) Uani 1 1 d . .
N1B N 1.2368(2) 1.5175(2) 0.3317(3) 0.0766(16) Uani 1 1 d . .
C6D C 1.1668(2) 1.2564(2) 0.7853(3) 0.0506(14) Uani 1 1 d . .
C9A C 0.8290(3) 0.9282(3) 0.3090(3) 0.0569(16) Uani 1 1 d . .
H12 H 0.8599 0.9552 0.2996 0.068 Uiso 1 1 calc R U
C20C C 0.7469(2) 1.0013(2) 0.8015(2) 0.0478(13) Uani 1 1 d . .
H74A H 0.7733 0.9732 0.7840 0.057 Uiso 1 1 calc R U
H74B H 0.7626 1.0386 0.7942 0.057 Uiso 1 1 calc R U
C8B C 1.1328(3) 1.2320(3) 0.3206(3) 0.0529(15) Uani 1 1 d . .
H164 H 1.1380 1.2286 0.3575 0.064 Uiso 1 1 calc R U
C12D C 1.0355(2) 1.1253(3) 0.6962(2) 0.0575(15) Uani 1 1 d . .
H40A H 1.0301 1.0854 0.6995 0.069 Uiso 1 1 calc R U
H40B H 1.0542 1.1226 0.6599 0.069 Uiso 1 1 calc R U
C51B C 0.8136(3) 1.0506(3) 0.1779(2) 0.0488(14) Uani 1 1 d . .
C6A C 0.7388(2) 0.8478(3) 0.3346(3) 0.0568(15) Uani 1 1 d . .
C25A C 0.5990(2) 0.9223(3) 0.2252(2) 0.0572(15) Uani 1 1 d . .
C14C C 0.8148(3) 1.0094(2) 0.9998(2) 0.0568(15) Uani 1 1 d . .
H61A H 0.8265 0.9955 1.0308 0.068 Uiso 1 1 calc R U
H61B H 0.7745 0.9836 0.9786 0.068 Uiso 1 1 calc R U
C8C C 0.7803(3) 0.8517(3) 0.7868(3) 0.0587(16) Uani 1 1 d . .
H617 H 0.7822 0.8473 0.7471 0.070 Uiso 1 1 calc R U
C21B C 1.0748(3) 1.3533(3) 0.4128(2) 0.0556(15) Uani 1 1 d . .
H118 H 1.0968 1.3295 0.3850 0.067 Uiso 1 1 calc R U
C9D C 1.0827(2) 1.1652(3) 0.8008(3) 0.0507(14) Uani 1 1 d . .
H404 H 1.0536 1.1345 0.8070 0.061 Uiso 1 1 calc R U
C40B C 1.0541(3) 1.5140(2) 0.3323(2) 0.0552(15) Uani 1 1 d . .
C22C C 0.6472(2) 1.0063(3) 0.7558(2) 0.0557(15) Uani 1 1 d . .
H742 H 0.6642 1.0477 0.7640 0.067 Uiso 1 1 calc R U
C46B C 0.7543(3) 1.0181(3) 0.1489(2) 0.0597(17) Uani 1 1 d . .
C8D C 1.1271(3) 1.2034(2) 0.8455(2) 0.0512(14) Uani 1 1 d . .
H403 H 1.1286 1.1992 0.8824 0.061 Uiso 1 1 calc R U
C46A C 0.9951(3) 1.2563(3) 0.5139(3) 0.0599(17) Uani 1 1 d . .
C15C C 0.8104(3) 1.0764(2) 1.0273(2) 0.0523(15) Uani 1 1 d . .
H61C H 0.7786 1.0803 1.0546 0.063 Uiso 1 1 calc R U
H61D H 0.8504 1.1018 1.0497 0.063 Uiso 1 1 calc R U
C11A C 0.7835(2) 0.8907(3) 0.3793(2) 0.0513(14) Uani 1 1 d . .
H8 H 0.7829 0.8917 0.4181 0.062 Uiso 1 1 calc R U
O3D O 1.0470(2) 1.3264(2) 0.7202(2) 0.0945(16) Uani 1 1 d . .
C51D C 0.8164(3) 1.0315(3) 0.6872(2) 0.0570(16) Uani 1 1 d . .
C22D C 0.9666(3) 1.3475(2) 0.9590(2) 0.0460(13) Uani 1 1 d . .
H452 H 0.9231 1.3347 0.9565 0.055 Uiso 1 1 calc R U
N28D N 1.1798(2) 1.4479(2) 0.9409(2) 0.0755(15) Uani 1 1 d . .
H28D H 1.1538 1.4780 0.9537 0.091 Uiso 1 1 calc R U
C6C C 0.7312(3) 0.8190(2) 0.8583(3) 0.0648(19) Uani 1 1 d . .
C51A C 0.9681(3) 1.1970(3) 0.4773(2) 0.0505(14) Uani 1 1 d . .
C18C C 0.7166(2) 1.0609(2) 0.8971(3) 0.0545(15) Uani 1 1 d . .
H18A H 0.7297 1.0978 0.8886 0.065 Uiso 1 1 calc R U
H18B H 0.6721 1.0443 0.8837 0.065 Uiso 1 1 calc R U
C17C C 0.7280(2) 1.0754(3) 0.9605(3) 0.0557(15) Uani 1 1 d . .
H61E H 0.7061 1.1065 0.9817 0.067 Uiso 1 1 calc R U
H61F H 0.7118 1.0390 0.9692 0.067 Uiso 1 1 calc R U
C40D C 1.0672(3) 1.4936(3) 0.8505(2) 0.0611(16) Uani 1 1 d . .
C5D C 1.2134(3) 1.3032(3) 0.7707(3) 0.0586(16) Uani 1 1 d . .
H5D1 H 1.2505 1.2873 0.7598 0.070 Uiso 1 1 calc R U
H5D2 H 1.1951 1.3083 0.7363 0.070 Uiso 1 1 calc R U
C8A C 0.7856(2) 0.8865(3) 0.2660(3) 0.0516(14) Uani 1 1 d . .
H11 H 0.7859 0.8861 0.2274 0.062 Uiso 1 1 calc R U
C18A C 0.7102(3) 1.0864(3) 0.3955(2) 0.0644(17) Uani 1 1 d . .
H10A H 0.6666 1.0665 0.3797 0.077 Uiso 1 1 calc R U
H10B H 0.7197 1.1265 0.3927 0.077 Uiso 1 1 calc R U
C7C C 0.7333(3) 0.8138(3) 0.8017(3) 0.0641(17) Uani 1 1 d . .
H618 H 0.7029 0.7843 0.7721 0.077 Uiso 1 1 calc R U
C23D C 0.9961(3) 1.4047(3) 0.9951(2) 0.0610(16) Uani 1 1 d . .
H456 H 0.9729 1.4316 1.0171 0.073 Uiso 1 1 calc R U
C47C C 1.0736(3) 1.2415(3) 1.0235(3) 0.0671(19) Uani 1 1 d . .
H604 H 1.0944 1.2822 1.0447 0.081 Uiso 1 1 calc R U
C22A C 0.6415(3) 1.0463(3) 0.2619(2) 0.0578(15) Uani 1 1 d . .
H24 H 0.6562 1.0887 0.2745 0.069 Uiso 1 1 calc R U
N41D N 1.1282(3) 1.4905(2) 0.8483(2) 0.0743(16) Uani 1 1 d . .
C11C C 0.7750(3) 0.8624(2) 0.9014(3) 0.0607(16) Uani 1 1 d . .
H619 H 0.7733 0.8664 0.9410 0.073 Uiso 1 1 calc R U
C43C C 0.8828(3) 1.1847(2) 1.0042(2) 0.0439(13) Uani 1 1 d . .
N4D N 1.2327(2) 1.3629(2) 0.8188(2) 0.0640(14) Uani 1 1 d . .
H4N H 1.2538 1.3578 0.8525 0.077 Uiso 1 1 calc R U
C11B C 1.1179(2) 1.2447(2) 0.2145(2) 0.0494(14) Uani 1 1 d . .
H166 H 1.1118 1.2490 0.1781 0.059 Uiso 1 1 calc R U
C32B C 1.1492(3) 1.5524(3) 0.3074(3) 0.0668(18) Uani 1 1 d . .
C23A C 0.5823(3) 1.0202(3) 0.2354(2) 0.0579(16) Uani 1 1 d . .
H25 H 0.5560 1.0442 0.2298 0.069 Uiso 1 1 calc R U
C14B C 0.9595(3) 1.2087(2) 0.1564(2) 0.0515(15) Uani 1 1 d . .
H18Z H 0.9879 1.2473 0.1810 0.062 Uiso 1 1 calc R U
H18W H 0.9700 1.1979 0.1158 0.062 Uiso 1 1 calc R U
C37B C 0.9276(3) 1.5150(3) 0.3445(3) 0.0646(17) Uani 1 1 d . .
H142 H 0.8852 1.5141 0.3474 0.078 Uiso 1 1 calc R U
N28A N 0.5364(2) 0.8408(2) 0.2484(3) 0.0786(17) Uani 1 1 d . .
H28M H 0.5073 0.8681 0.2562 0.094 Uiso 1 1 calc R U
C9B C 1.0857(2) 1.1932(2) 0.2788(3) 0.0496(14) Uani 1 1 d . .
H163 H 1.0580 1.1627 0.2868 0.060 Uiso 1 1 calc R U
C38B C 0.9573(3) 1.4747(2) 0.3598(2) 0.0597(16) Uani 1 1 d . .
H141 H 0.9337 1.4475 0.3748 0.072 Uiso 1 1 calc R U
C50D C 0.8583(3) 0.9997(3) 0.6970(3) 0.077(2) Uani 1 1 d . .
H428 H 0.8983 1.0214 0.7163 0.092 Uiso 1 1 calc R U
C43B C 0.7895(3) 1.1433(3) 0.1935(2) 0.0594(17) Uani 1 1 d . .
C25C C 0.5984(3) 0.8854(3) 0.7300(3) 0.0642(17) Uani 1 1 d . .
C23B C 0.9810(3) 1.3664(3) 0.4542(2) 0.0561(15) Uani 1 1 d . .
H117 H 0.9384 1.3509 0.4544 0.067 Uiso 1 1 calc R U
C18D C 0.9171(3) 1.2812(2) 0.8196(2) 0.0504(14) Uani 1 1 d . .
H43A H 0.9368 1.3239 0.8432 0.061 Uiso 1 1 calc R U
H43B H 0.8776 1.2703 0.8344 0.061 Uiso 1 1 calc R U
N28B N 1.1805(2) 1.4750(3) 0.4172(2) 0.0763(16) Uani 1 1 d . .
H28H H 1.1530 1.5034 0.4318 0.092 Uiso 1 1 calc R U
C6B C 1.1649(2) 1.2838(2) 0.2553(3) 0.0458(13) Uani 1 1 d . .
C12A C 0.8788(3) 0.9743(3) 0.4144(2) 0.0575(16) Uani 1 1 d . .
H6A H 0.8865 0.9545 0.4418 0.069 Uiso 1 1 calc R U
H6B H 0.9172 0.9815 0.3965 0.069 Uiso 1 1 calc R U
C39A C 0.5386(3) 0.9907(3) 0.3734(3) 0.0691(18) Uani 1 1 d . .
H77 H 0.5696 0.9774 0.3501 0.083 Uiso 1 1 calc R U
C15B C 0.8943(3) 1.2156(3) 0.1580(2) 0.0547(16) Uani 1 1 d . .
H18C H 0.8902 1.2485 0.1448 0.066 Uiso 1 1 calc R U
H18D H 0.8664 1.1780 0.1307 0.066 Uiso 1 1 calc R U
N41A N 0.5017(2) 0.8928(3) 0.3760(3) 0.0866(19) Uani 1 1 d . .
C20A C 0.7467(2) 1.0417(3) 0.3009(2) 0.0499(14) Uani 1 1 d . .
H20A H 0.7748 1.0169 0.2800 0.060 Uiso 1 1 calc R U
H20B H 0.7594 1.0818 0.2983 0.060 Uiso 1 1 calc R U
C40A C 0.4974(2) 0.9496(4) 0.3915(3) 0.0662(19) Uani 1 1 d . .
C53D C 1.0892(3) 1.3558(3) 0.7566(3) 0.0524(15) Uani 1 1 d . .
C26C C 0.6585(3) 0.9133(3) 0.7595(3) 0.0606(16) Uani 1 1 d . .
H746 H 0.6827 0.8907 0.7709 0.073 Uiso 1 1 calc R U
C24D C 1.0590(3) 1.4234(3) 0.9998(3) 0.0674(17) Uani 1 1 d . .
H455 H 1.0784 1.4633 1.0252 0.081 Uiso 1 1 calc R U
C27B C 1.1727(3) 1.4384(3) 0.4519(3) 0.0699(18) Uani 1 1 d . .
H11C H 1.1920 1.4630 0.4924 0.084 Uiso 1 1 calc R U
H11D H 1.1937 1.4051 0.4358 0.084 Uiso 1 1 calc R U
C44C C 0.9104(3) 1.2478(3) 1.0342(2) 0.0577(16) Uani 1 1 d . .
H602 H 0.8848 1.2751 1.0489 0.069 Uiso 1 1 calc R U
C9C C 0.8229(3) 0.8946(2) 0.8292(3) 0.0518(14) Uani 1 1 d . .
H616 H 0.8537 0.9208 0.8187 0.062 Uiso 1 1 calc R U
C12C C 0.8725(2) 0.9442(2) 0.9320(3) 0.0564(15) Uani 1 1 d . .
H61G H 0.9117 0.9467 0.9145 0.068 Uiso 1 1 calc R U
H61H H 0.8772 0.9282 0.9631 0.068 Uiso 1 1 calc R U
C25B C 1.0709(3) 1.4470(3) 0.4928(2) 0.0609(16) Uani 1 1 d . .
H113 H 1.0908 1.4859 0.5199 0.073 Uiso 1 1 calc R U
C30A C 0.4589(3) 0.7670(4) 0.2703(4) 0.112(3) Uani 1 1 d . .
H71A H 0.4317 0.7955 0.2825 0.134 Uiso 1 1 calc R U
H71B H 0.4328 0.7256 0.2540 0.134 Uiso 1 1 calc R U
C18B C 0.9176(3) 1.3012(3) 0.3152(2) 0.0583(16) Uani 1 1 d . .
200A H 0.9359 1.3441 0.3393 0.070 Uiso 1 1 calc R U
200B H 0.8807 1.2876 0.3323 0.070 Uiso 1 1 calc R U
C42C C 0.8135(3) 1.1632(2) 1.0001(2) 0.0568(16) Uani 1 1 d . .
H60A H 0.7998 1.1816 1.0389 0.068 Uiso 1 1 calc R U
H60B H 0.7933 1.1766 0.9724 0.068 Uiso 1 1 calc R U
C25D C 1.0951(3) 1.3862(3) 0.9687(2) 0.0571(16) Uani 1 1 d . .
C42A C 0.8051(3) 1.1814(3) 0.5069(3) 0.0754(19) Uani 1 1 d . .
H2A H 0.7926 1.1942 0.5468 0.091 Uiso 1 1 calc R U
H2B H 0.7819 1.1977 0.4838 0.091 Uiso 1 1 calc R U
C43A C 0.8721(3) 1.2073(3) 0.5104(2) 0.0620(17) Uani 1 1 d . .
C24A C 0.5612(3) 0.9581(3) 0.2167(3) 0.0611(17) Uani 1 1 d . .
H26 H 0.5203 0.9398 0.1978 0.073 Uiso 1 1 calc R U
C5B C 1.2086(3) 1.3301(3) 0.2398(3) 0.0605(16) Uani 1 1 d . .
H16C H 1.2461 1.3152 0.2289 0.073 Uiso 1 1 calc R U
H16D H 1.1890 1.3332 0.2048 0.073 Uiso 1 1 calc R U
C17D C 0.9056(3) 1.2725(3) 0.7551(3) 0.0686(18) Uani 1 1 d . .
H43C H 0.8753 1.2954 0.7504 0.082 Uiso 1 1 calc R U
H43D H 0.9445 1.2880 0.7419 0.082 Uiso 1 1 calc R U
C39B C 1.0172(3) 1.4736(2) 0.3540(2) 0.0552(15) Uani 1 1 d . .
H140 H 1.0346 1.4459 0.3643 0.066 Uiso 1 1 calc R U
C50C C 1.0131(3) 1.1224(3) 0.9602(2) 0.0506(14) Uani 1 1 d . .
H607 H 0.9935 1.0817 0.9373 0.061 Uiso 1 1 calc R U
C15A C 0.8080(3) 1.0894(3) 0.5212(3) 0.0705(19) Uani 1 1 d . .
H3A H 0.7761 1.0872 0.5476 0.085 Uiso 1 1 calc R U
H3B H 0.8470 1.1153 0.5453 0.085 Uiso 1 1 calc R U
C44B C 0.7268(3) 1.1108(5) 0.1667(3) 0.082(3) Uani 1 1 d . .
H184 H 0.6966 1.1325 0.1645 0.099 Uiso 1 1 calc R U
C39D C 1.0250(3) 1.4535(2) 0.8677(2) 0.0605(16) Uani 1 1 d . .
H231 H 1.0385 1.4238 0.8782 0.073 Uiso 1 1 calc R U
N4C N 0.6205(2) 0.7614(3) 0.8470(3) 0.093(2) Uani 1 1 d . .
H4J H 0.6222 0.7360 0.8053 0.112 Uiso 1 1 calc R U
C35B C 1.0273(3) 1.5555(3) 0.3183(2) 0.0587(16) Uani 1 1 d . .
C38D C 0.9654(3) 1.4569(3) 0.8695(2) 0.0606(16) Uani 1 1 d . .
H230 H 0.9380 1.4297 0.8819 0.073 Uiso 1 1 calc R U
C24C C 0.5642(3) 0.9183(3) 0.7137(3) 0.0612(17) Uani 1 1 d . .
H744 H 0.5244 0.8988 0.6927 0.073 Uiso 1 1 calc R U
N41C N 0.4981(2) 0.8771(3) 0.8853(3) 0.090(2) Uani 1 1 d . .
C26B C 1.1043(3) 1.4125(3) 0.4525(2) 0.0594(16) Uani 1 1 d . .
C5A C 0.6936(3) 0.8018(3) 0.3512(3) 0.0628(17) Uani 1 1 d . .
100B H 0.7092 0.7648 0.3417 0.075 Uiso 1 1 calc R U
100A H 0.6919 0.8184 0.3939 0.075 Uiso 1 1 calc R U
N1A N 0.5002(3) 0.7741(3) 0.3197(4) 0.105(2) Uani 1 1 d . .
C44A C 0.8985(4) 1.2682(3) 0.5479(2) 0.0691(19) Uani 1 1 d . .
H33 H 0.8733 1.2921 0.5711 0.083 Uiso 1 1 calc R U
C48C C 1.1073(3) 1.2008(3) 1.0006(3) 0.0637(17) Uani 1 1 d . .
H605 H 1.1510 1.2120 1.0058 0.076 Uiso 1 1 calc R U
C45A C 0.9605(4) 1.2923(3) 0.5503(3) 0.0726(19) Uani 1 1 d . .
H31 H 0.9791 1.3322 0.5760 0.087 Uiso 1 1 calc R U
N1D N 1.2485(3) 1.4894(3) 0.8621(3) 0.0909(19) Uani 1 1 d . .
C15D C 0.9096(3) 1.1928(3) 0.6619(3) 0.084(2) Uani 1 1 d . .
H42C H 0.8837 1.1547 0.6332 0.101 Uiso 1 1 calc R U
H42D H 0.9092 1.2248 0.6464 0.101 Uiso 1 1 calc R U
C23C C 0.5861(3) 0.9795(3) 0.7271(3) 0.0671(18) Uani 1 1 d . .
H743 H 0.5612 1.0027 0.7175 0.080 Uiso 1 1 calc R U
C43D C 0.7947(3) 1.1208(4) 0.6920(3) 0.080(2) Uani 1 1 d . .
C49B C 0.8434(3) 0.9592(3) 0.1601(3) 0.0674(17) Uani 1 1 d . .
H190 H 0.8731 0.9375 0.1636 0.081 Uiso 1 1 calc R U
C27D C 1.1626(3) 1.4070(3) 0.9751(3) 0.078(2) Uani 1 1 d . .
H45C H 1.1815 1.3720 0.9601 0.093 Uiso 1 1 calc R U
H45D H 1.1785 1.4293 1.0169 0.093 Uiso 1 1 calc R U
C33A C 0.4179(3) 0.8744(5) 0.4302(4) 0.117(4) Uani 1 1 d . .
H72 H 0.3921 0.8469 0.4434 0.140 Uiso 1 1 calc R U
C45B C 0.7114(3) 1.0498(4) 0.1451(3) 0.077(2) Uani 1 1 d . .
H185 H 0.6707 1.0289 0.1272 0.092 Uiso 1 1 calc R U
C37D C 0.9424(4) 1.4984(3) 0.8539(3) 0.0720(19) Uani 1 1 d . .
H234 H 0.9000 1.4989 0.8539 0.086 Uiso 1 1 calc R U
C24B C 1.0083(3) 1.4239(3) 0.4930(2) 0.0642(17) Uani 1 1 d . .
H112 H 0.9849 1.4474 0.5192 0.077 Uiso 1 1 calc R U
C50A C 1.0015(3) 1.1611(3) 0.4428(3) 0.0552(15) Uani 1 1 d . .
H35 H 0.9819 1.1209 0.4184 0.066 Uiso 1 1 calc R U
C36B C 0.9655(3) 1.5557(3) 0.3249(3) 0.0705(18) Uani 1 1 d . .
H143 H 0.9484 1.5843 0.3158 0.085 Uiso 1 1 calc R U
C49A C 1.0637(3) 1.1821(3) 0.4424(2) 0.0603(16) Uani 1 1 d . .
H34 H 1.0869 1.1564 0.4184 0.072 Uiso 1 1 calc R U
C17A C 0.7223(3) 1.0922(3) 0.4596(2) 0.0706(19) Uani 1 1 d . .
H10C H 0.6986 1.1196 0.4846 0.085 Uiso 1 1 calc R U
H10D H 0.7085 1.0523 0.4624 0.085 Uiso 1 1 calc R U
C32A C 0.4628(3) 0.8565(4) 0.3926(4) 0.098(3) Uani 1 1 d . .
C47A C 1.0583(4) 1.2791(3) 0.5140(3) 0.080(2) Uani 1 1 d . .
H37 H 1.0772 1.3195 0.5385 0.096 Uiso 1 1 calc R U
C42B C 0.8097(3) 1.2098(3) 0.2171(2) 0.0624(18) Uani 1 1 d . .
H18E H 0.7882 1.2260 0.1927 0.075 Uiso 1 1 calc R U
H18F H 0.7985 1.2261 0.2573 0.075 Uiso 1 1 calc R U
C45C C 0.9702(3) 1.2680(3) 1.0416(2) 0.0579(16) Uani 1 1 d . .
H601 H 0.9884 1.3094 1.0627 0.069 Uiso 1 1 calc R U
C35A C 0.4533(3) 0.9756(4) 0.4294(3) 0.084(2) Uani 1 1 d . .
C17B C 0.8993(3) 1.2946(2) 0.2537(2) 0.0612(17) Uani 1 1 d . .
H20C H 0.8669 1.3166 0.2530 0.073 Uiso 1 1 calc R U
H20D H 0.9354 1.3115 0.2376 0.073 Uiso 1 1 calc R U
N28C N 0.5336(3) 0.8119(2) 0.7630(3) 0.0890(19) Uani 1 1 d . .
H28Z H 0.5053 0.8396 0.7677 0.107 Uiso 1 1 calc R U
C37A C 0.4918(3) 1.0717(4) 0.4256(3) 0.079(2) Uani 1 1 d . .
H79 H 0.4907 1.1129 0.4376 0.094 Uiso 1 1 calc R U
C27C C 0.5722(3) 0.8203(3) 0.7174(3) 0.085(2) Uani 1 1 d . .
H74C H 0.5468 0.8017 0.6789 0.102 Uiso 1 1 calc R U
H74D H 0.6063 0.7995 0.7156 0.102 Uiso 1 1 calc R U
C42D C 0.8143(3) 1.1878(3) 0.7120(3) 0.0730(19) Uani 1 1 d . .
H42E H 0.7964 1.2011 0.6830 0.088 Uiso 1 1 calc R U
H42F H 0.7985 1.2064 0.7496 0.088 Uiso 1 1 calc R U
C3B C 1.2696(3) 1.4299(3) 0.2617(3) 0.076(2) Uani 1 1 d . .
H13A H 1.2478 1.4323 0.2274 0.091 Uiso 1 1 calc R U
H13B H 1.3053 1.4123 0.2489 0.091 Uiso 1 1 calc R U
C38A C 0.5340(3) 1.0492(3) 0.3891(3) 0.0670(18) Uani 1 1 d . .
H78 H 0.5605 1.0751 0.3746 0.080 Uiso 1 1 calc R U
C36A C 0.4522(3) 1.0341(4) 0.4439(3) 0.084(2) Uani 1 1 d . .
H80 H 0.4223 1.0494 0.4678 0.101 Uiso 1 1 calc R U
C46D C 0.7597(3) 0.9971(4) 0.6573(3) 0.083(2) Uani 1 1 d . .
C35D C 1.0469(4) 1.5378(3) 0.8364(3) 0.073(2) Uani 1 1 d . .
C32D C 1.1664(4) 1.5280(3) 0.8319(3) 0.084(2) Uani 1 1 d . .
C49D C 0.8438(3) 0.9385(3) 0.6798(3) 0.100(3) Uani 1 1 d . .
H429 H 0.8735 0.9187 0.6877 0.119 Uiso 1 1 calc R U
C49C C 1.0753(3) 1.1410(3) 0.9686(3) 0.0661(18) Uani 1 1 d . .
H606 H 1.0987 1.1120 0.9520 0.079 Uiso 1 1 calc R U
C27A C 0.5757(3) 0.8559(3) 0.2060(3) 0.074(2) Uani 1 1 d . .
H50A H 0.5515 0.8401 0.1670 0.089 Uiso 1 1 calc R U
H50B H 0.6110 0.8366 0.2027 0.089 Uiso 1 1 calc R U
C33B C 1.1242(4) 1.5962(3) 0.2957(3) 0.087(2) Uani 1 1 d . .
H138 H 1.1498 1.6257 0.2847 0.104 Uiso 1 1 calc R U
C34B C 1.0656(4) 1.5965(3) 0.2998(3) 0.0714(19) Uani 1 1 d . .
H139 H 1.0491 1.6251 0.2900 0.086 Uiso 1 1 calc R U
C36D C 0.9831(4) 1.5383(3) 0.8386(3) 0.082(2) Uani 1 1 d . .
H235 H 0.9685 1.5679 0.8289 0.099 Uiso 1 1 calc R U
C29D C 1.2458(3) 1.4845(3) 0.9598(3) 0.085(2) Uani 1 1 d . .
H30A H 1.2509 1.5096 1.0020 0.102 Uiso 1 1 calc R U
H30B H 1.2742 1.4572 0.9533 0.102 Uiso 1 1 calc R U
C47B C 0.7390(3) 0.9564(3) 0.1259(3) 0.073(2) Uani 1 1 d . .
H188 H 0.6988 0.9349 0.1069 0.088 Uiso 1 1 calc R U
C45D C 0.7187(4) 1.0299(5) 0.6441(3) 0.098(3) Uani 1 1 d . .
H425 H 0.6796 1.0088 0.6223 0.117 Uiso 1 1 calc R U
C48A C 1.0931(3) 1.2429(4) 0.4786(3) 0.078(2) Uani 1 1 d . .
H36 H 1.1358 1.2582 0.4783 0.093 Uiso 1 1 calc R U
C48B C 0.7835(4) 0.9262(3) 0.1312(3) 0.084(2) Uani 1 1 d . .
H189 H 0.7741 0.8834 0.1155 0.101 Uiso 1 1 calc R U
C47D C 0.7451(4) 0.9345(5) 0.6391(4) 0.123(4) Uani 1 1 d . .
H431 H 0.7059 0.9121 0.6181 0.147 Uiso 1 1 calc R U
C44D C 0.7351(3) 1.0906(4) 0.6625(3) 0.086(2) Uani 1 1 d . .
H424 H 0.7070 1.1124 0.6558 0.103 Uiso 1 1 calc R U
C31B C 1.2128(3) 1.5476(3) 0.2976(3) 0.077(2) Uani 1 1 d . .
H15A H 1.2141 1.5250 0.2555 0.093 Uiso 1 1 calc R U
H15B H 1.2394 1.5885 0.3082 0.093 Uiso 1 1 calc R U
C29A C 0.4975(3) 0.7795(4) 0.2237(4) 0.108(3) Uani 1 1 d . .
700A H 0.5237 0.7502 0.2107 0.130 Uiso 1 1 calc R U
700B H 0.4699 0.7750 0.1894 0.130 Uiso 1 1 calc R U
C2B C 1.2917(3) 1.4916(3) 0.3076(3) 0.088(2) Uani 1 1 d . .
H13C H 1.3170 1.5182 0.2907 0.105 Uiso 1 1 calc R U
H13D H 1.3178 1.4897 0.3399 0.105 Uiso 1 1 calc R U
C34A C 0.4131(3) 0.9324(5) 0.4464(4) 0.110(3) Uani 1 1 d . .
H74 H 0.3820 0.9448 0.4700 0.132 Uiso 1 1 calc R U
C29B C 1.2450(3) 1.5148(3) 0.4297(3) 0.081(2) Uani 1 1 d . .
H13S H 1.2540 1.5399 0.4719 0.097 Uiso 1 1 calc R U
H13F H 1.2753 1.4894 0.4194 0.097 Uiso 1 1 calc R U
C31D C 1.2343(4) 1.5246(3) 0.8307(4) 0.110(3) Uani 1 1 d . .
H30C H 1.2426 1.5065 0.7897 0.132 Uiso 1 1 calc R U
H30D H 1.2610 1.5657 0.8482 0.132 Uiso 1 1 calc R U
C33D C 1.1477(5) 1.5746(4) 0.8190(4) 0.119(3) Uani 1 1 d . .
H237 H 1.1768 1.6031 0.8097 0.143 Uiso 1 1 calc R U
C34D C 1.0871(5) 1.5782(4) 0.8201(4) 0.099(3) Uani 1 1 d . .
H236 H 1.0732 1.6078 0.8098 0.119 Uiso 1 1 calc R U
C30B C 1.2508(3) 1.5535(3) 0.3959(3) 0.084(2) Uani 1 1 d . .
H13G H 1.2933 1.5788 0.4043 0.101 Uiso 1 1 calc R U
H13H H 1.2222 1.5806 0.4080 0.101 Uiso 1 1 calc R U
C5C C 0.6824(3) 0.7777(3) 0.8774(3) 0.085(2) Uani 1 1 d . .
H70A H 0.6962 0.7402 0.8717 0.102 Uiso 1 1 calc R U
H70B H 0.6804 0.7978 0.9197 0.102 Uiso 1 1 calc R U
C48D C 0.7862(4) 0.9052(4) 0.6510(5) 0.124(4) Uani 1 1 d . .
H430 H 0.7756 0.8627 0.6399 0.149 Uiso 1 1 calc R U
C30D C 1.2605(4) 1.5227(4) 0.9265(4) 0.104(3) Uani 1 1 d . .
H30E H 1.3046 1.5438 0.9370 0.125 Uiso 1 1 calc R U
H30F H 1.2360 1.5536 0.9378 0.125 Uiso 1 1 calc R U

loop_
_atom_site_aniso_label
_atom_site_aniso_U_11
_atom_site_aniso_U_22
_atom_site_aniso_U_33
_atom_site_aniso_U_23
_atom_site_aniso_U_13
_atom_site_aniso_U_12
O3A 0.059(3) 0.119(5) 0.105(4) 0.045(4) 0.022(3) 0.010(3)
O2A 0.033(2) 0.083(3) 0.109(4) 0.056(3) 0.015(2) 0.019(2)
O1A 0.101(4) 0.127(5) 0.118(4) 0.068(4) 0.051(3) 0.034(4)
C53A 0.032(3) 0.092(6) 0.093(5) 0.074(5) 0.020(3) 0.028(4)
N2 0.232(7) 0.070(3) 0.223(6) 0.027(3) -0.118(5) 0.044(4)
N1C 0.049(4) 0.117(6) 0.257(10) 0.127(7) 0.007(6) 0.001(4)
O6 0.174(7) 0.116(5) 0.177(6) 0.078(5) -0.007(5) 0.028(5)
C3A 0.055(4) 0.090(6) 0.202(9) 0.106(6) 0.010(5) 0.003(4)
C3D 0.045(4) 0.063(5) 0.120(6) 0.040(4) 0.029(4) 0.003(3)
C29C 0.077(6) 0.044(4) 0.198(9) 0.047(5) -0.018(6) -0.012(4)
C2A 0.055(5) 0.072(5) 0.254(11) 0.102(7) 0.001(6) -0.003(4)
C2D 0.057(5) 0.081(6) 0.171(8) 0.051(6) 0.035(5) -0.011(4)
C30C 0.063(5) 0.108(7) 0.222(11) 0.091(8) -0.042(7) -0.022(5)
C3C 0.055(5) 0.113(7) 0.291(12) 0.151(8) -0.035(6) -0.021(5)
C2C 0.062(6) 0.094(7) 0.343(16) 0.114(9) -0.056(7) -0.039(5)
C31A 0.042(5) 0.215(12) 0.251(12) 0.171(11) 0.046(6) 0.021(6)
O4 0.177(7) 0.127(5) 0.111(5) 0.041(4) -0.001(4) 0.044(5)
O5 0.243(10) 0.119(6) 0.170(7) 0.032(6) 0.034(6) 0.062(6)
C39C 0.035(3) 0.106(6) 0.106(5) 0.065(5) 0.025(3) 0.036(4)
C38C 0.048(4) 0.122(6) 0.065(4) 0.040(4) 0.015(3) 0.048(4)
C37C 0.051(4) 0.147(7) 0.077(5) 0.040(5) 0.017(4) 0.055(5)
C35C 0.021(3) 0.233(11) 0.096(6) 0.103(7) 0.013(3) 0.023(5)
C33C 0.023(4) 0.264(14) 0.154(8) 0.147(11) 0.013(4) 0.005(6)
C36C 0.066(5) 0.165(9) 0.080(5) 0.056(6) 0.026(4) 0.062(6)
C34C 0.050(5) 0.275(15) 0.136(8) 0.148(11) 0.034(5) 0.052(8)
C40C 0.026(3) 0.132(7) 0.115(6) 0.073(6) 0.012(3) 0.024(4)
C32C 0.028(4) 0.178(10) 0.230(11) 0.152(9) -0.016(5) -0.012(5)
C31C 0.041(5) 0.224(14) 0.279(15) 0.180(13) 0.022(7) 0.001(6)
O3 0.180(7) 0.109(5) 0.202(7) 0.098(5) -0.066(5) -0.023(5)
O2 0.129(6) 0.77(2) 0.321(11) 0.465(15) 0.110(7) 0.204(10)
O1 0.191(9) 0.469(18) 0.516(19) 0.434(18) -0.159(11) -0.112(11)
N4 0.232(7) 0.070(3) 0.223(6) 0.027(3) -0.118(5) 0.044(4)
N3 0.232(7) 0.070(3) 0.223(6) 0.027(3) -0.118(5) 0.044(4)
O12 0.321(9) 0.154(5) 0.164(5) 0.008(4) 0.043(5) -0.003(5)
O10 0.321(9) 0.154(5) 0.164(5) 0.008(4) 0.043(5) -0.003(5)
O9 0.072(5) 0.112(6) 0.93(3) 0.226(12) -0.044(10) -0.002(5)
O7 0.98(5) 0.49(3) 0.41(2) 0.27(2) 0.31(3) 0.58(4)
O8 0.275(14) 0.129(8) 0.71(3) 0.020(13) -0.271(18) 0.044(8)
O11 0.321(9) 0.154(5) 0.164(5) 0.008(4) 0.043(5) -0.003(5)
N1 0.232(7) 0.070(3) 0.223(6) 0.027(3) -0.118(5) 0.044(4)
Zn2B 0.0444(4) 0.0346(3) 0.0355(3) 0.0113(3) 0.0053(3) 0.0168(3)
Zn2D 0.0391(3) 0.0465(4) 0.0392(3) 0.0156(3) 0.0047(3) 0.0083(3)
Zn2C 0.0325(3) 0.0431(4) 0.0480(4) 0.0152(3) 0.0116(3) 0.0085(3)
Zn2A 0.0376(4) 0.0690(5) 0.0369(3) 0.0190(3) 0.0070(3) 0.0087(3)
Zn1B 0.0552(4) 0.0365(4) 0.0806(5) 0.0190(4) 0.0170(4) 0.0063(3)
Zn1D 0.0524(4) 0.0565(5) 0.0972(6) 0.0340(4) 0.0205(4) 0.0035(4)
Zn1A 0.0353(4) 0.0839(6) 0.1267(7) 0.0626(6) 0.0115(4) 0.0088(4)
Zn1C 0.0357(4) 0.0848(6) 0.1734(9) 0.0824(7) 0.0001(5) -0.0050(4)
O6A 0.0344(19) 0.047(2) 0.0366(19) 0.0180(17) 0.0053(15) 0.0033(16)
O4C 0.0311(18) 0.040(2) 0.049(2) 0.0197(18) 0.0054(15) 0.0022(16)
O4A 0.042(2) 0.057(2) 0.038(2) 0.0218(19) 0.0049(16) 0.0075(18)
O6C 0.040(2) 0.0264(19) 0.056(2) 0.0196(17) 0.0068(17) 0.0073(16)
N13A 0.032(3) 0.087(4) 0.035(3) 0.005(3) 0.007(2) -0.012(3)
N13B 0.049(3) 0.039(3) 0.037(2) 0.012(2) 0.011(2) 0.019(2)
O2B 0.049(2) 0.025(2) 0.085(3) 0.015(2) 0.015(2) 0.0079(17)
N19D 0.039(2) 0.038(3) 0.041(2) 0.015(2) 0.0101(19) 0.013(2)
C54C 0.023(3) 0.044(3) 0.047(3) 0.017(3) 0.001(2) 0.003(2)
O5C 0.030(2) 0.046(2) 0.063(2) 0.0151(19) 0.0086(17) 0.0123(18)
O2D 0.052(3) 0.045(3) 0.112(4) 0.035(3) 0.023(2) 0.016(2)
N19C 0.031(2) 0.041(3) 0.067(3) 0.014(2) 0.008(2) 0.006(2)
O2C 0.031(2) 0.071(3) 0.127(4) 0.059(3) 0.020(2) 0.018(2)
N13C 0.041(3) 0.025(2) 0.060(3) 0.015(2) 0.009(2) 0.008(2)
N19B 0.064(3) 0.042(3) 0.039(2) 0.022(2) 0.009(2) 0.019(2)
N19A 0.033(2) 0.084(4) 0.040(3) 0.022(3) 0.010(2) 0.017(2)
N52C 0.058(3) 0.037(3) 0.040(3) 0.012(2) 0.014(2) 0.004(2)
N52D 0.037(3) 0.090(4) 0.045(3) 0.019(3) 0.010(2) 0.016(3)
C54A 0.034(3) 0.041(3) 0.035(3) 0.006(3) 0.002(2) 0.004(3)
N52B 0.037(3) 0.064(3) 0.036(2) 0.017(2) 0.0083(19) 0.018(2)
N13D 0.041(3) 0.052(3) 0.044(3) 0.012(2) 0.002(2) 0.001(2)
O3C 0.050(3) 0.080(4) 0.140(5) 0.056(4) 0.039(3) 0.014(3)
N16A 0.050(3) 0.084(4) 0.035(3) 0.008(3) 0.005(2) 0.006(3)
N16D 0.070(4) 0.072(4) 0.047(3) 0.026(3) 0.002(3) 0.027(3)
N52A 0.065(3) 0.051(3) 0.044(3) 0.019(3) 0.001(2) 0.008(3)
N16C 0.052(3) 0.044(3) 0.050(3) 0.017(2) 0.019(2) 0.015(2)
N16B 0.068(3) 0.042(3) 0.036(3) 0.008(2) 0.005(2) 0.026(2)
O1B 0.069(3) 0.049(3) 0.077(3) 0.024(2) 0.012(2) 0.018(2)
O1C 0.056(3) 0.103(4) 0.155(5) 0.082(4) 0.018(3) 0.013(3)
C21A 0.030(3) 0.065(4) 0.041(3) 0.023(3) 0.003(2) 0.008(3)
C22B 0.050(3) 0.034(3) 0.035(3) 0.011(3) -0.002(2) 0.003(3)
C10B 0.033(3) 0.048(3) 0.060(4) 0.021(3) 0.018(3) 0.018(3)
C10C 0.036(3) 0.041(3) 0.075(4) 0.017(3) 0.003(3) 0.015(3)
C7D 0.048(3) 0.043(3) 0.062(4) 0.016(3) 0.014(3) 0.013(3)
O3B 0.089(3) 0.043(3) 0.092(3) 0.025(2) -0.002(3) 0.019(3)
C20B 0.055(4) 0.049(4) 0.045(3) 0.021(3) -0.002(3) 0.020(3)
O5A 0.046(2) 0.051(3) 0.089(3) -0.014(2) -0.004(2) 0.024(2)
C21C 0.038(3) 0.054(4) 0.059(4) 0.022(3) 0.006(3) 0.018(3)
C53B 0.045(3) 0.019(3) 0.043(3) 0.007(3) 0.000(3) 0.008(3)
C14D 0.070(4) 0.087(5) 0.055(4) 0.043(4) 0.018(3) 0.015(4)
N4A 0.046(3) 0.050(3) 0.105(4) 0.032(3) 0.001(3) -0.001(2)
C20D 0.046(3) 0.044(3) 0.048(3) 0.023(3) 0.006(3) 0.008(3)
C10A 0.023(3) 0.076(4) 0.069(4) 0.039(4) 0.003(3) 0.008(3)
N4B 0.052(3) 0.046(3) 0.091(4) 0.027(3) 0.024(3) 0.012(2)
C14A 0.042(3) 0.105(6) 0.057(4) 0.041(4) 0.008(3) 0.010(4)
N41B 0.067(3) 0.026(3) 0.087(4) 0.022(3) 0.022(3) 0.011(2)
C26D 0.070(4) 0.040(4) 0.047(3) 0.015(3) 0.010(3) 0.009(3)
C53C 0.015(3) 0.062(5) 0.098(6) 0.040(4) 0.008(3) 0.004(3)
C10D 0.037(3) 0.050(4) 0.066(4) 0.019(3) 0.016(3) 0.014(3)
C50B 0.042(3) 0.053(4) 0.054(4) 0.019(3) 0.015(3) 0.010(3)
C26A 0.028(3) 0.058(4) 0.061(4) 0.019(3) -0.001(3) 0.013(3)
C12B 0.046(3) 0.039(3) 0.058(4) 0.010(3) 0.016(3) 0.020(3)
C51C 0.061(4) 0.046(4) 0.036(3) 0.018(3) 0.002(3) -0.001(3)
C46C 0.061(4) 0.056(4) 0.042(3) 0.023(3) 0.000(3) 0.007(3)
C21D 0.053(4) 0.038(3) 0.040(3) 0.012(3) 0.009(3) 0.009(3)
C7B 0.038(3) 0.040(3) 0.078(4) 0.013(3) 0.017(3) 0.018(3)
C11D 0.047(3) 0.054(4) 0.069(4) 0.028(3) 0.019(3) 0.009(3)
C7A 0.048(4) 0.052(4) 0.061(4) 0.020(3) 0.009(3) 0.016(3)
O1D 0.070(3) 0.084(3) 0.107(4) 0.046(3) 0.014(3) 0.024(3)
N1B 0.067(4) 0.046(3) 0.112(5) 0.029(4) 0.036(3) 0.002(3)
C6D 0.031(3) 0.052(4) 0.067(4) 0.016(3) 0.013(3) 0.014(3)
C9A 0.043(3) 0.073(4) 0.073(4) 0.043(4) 0.017(3) 0.020(3)
C20C 0.040(3) 0.050(4) 0.055(4) 0.018(3) 0.010(3) 0.016(3)
C8B 0.056(4) 0.056(4) 0.057(4) 0.023(3) 0.017(3) 0.030(3)
C12D 0.047(4) 0.058(4) 0.059(4) 0.013(3) 0.017(3) 0.007(3)
C51B 0.053(4) 0.068(4) 0.020(3) 0.013(3) 0.017(2) 0.007(3)
C6A 0.035(3) 0.063(4) 0.079(4) 0.034(4) 0.010(3) 0.013(3)
C25A 0.038(3) 0.065(4) 0.065(4) 0.020(3) -0.004(3) 0.012(3)
C14C 0.066(4) 0.048(4) 0.064(4) 0.028(3) 0.029(3) 0.014(3)
C8C 0.046(4) 0.052(4) 0.075(4) 0.010(3) 0.004(3) 0.032(3)
C21B 0.066(4) 0.057(4) 0.041(3) 0.017(3) 0.000(3) 0.014(3)
C9D 0.037(3) 0.052(4) 0.069(4) 0.025(3) 0.023(3) 0.017(3)
C40B 0.065(4) 0.023(3) 0.063(4) 0.004(3) 0.007(3) 0.003(3)
C22C 0.045(4) 0.050(4) 0.071(4) 0.025(3) 0.001(3) 0.007(3)
C46B 0.039(4) 0.098(6) 0.042(3) 0.034(4) 0.009(3) 0.001(4)
C8D 0.050(4) 0.051(4) 0.056(4) 0.020(3) 0.016(3) 0.020(3)
C46A 0.064(4) 0.056(4) 0.055(4) 0.030(4) -0.016(3) -0.011(4)
C15C 0.072(4) 0.054(4) 0.037(3) 0.018(3) 0.029(3) 0.025(3)
C11A 0.047(3) 0.056(4) 0.058(4) 0.028(3) 0.011(3) 0.014(3)
O3D 0.090(4) 0.073(3) 0.129(4) 0.049(3) -0.006(3) 0.019(3)
C51D 0.038(3) 0.050(4) 0.057(4) -0.001(3) 0.003(3) -0.006(3)
C22D 0.056(4) 0.044(3) 0.040(3) 0.019(3) 0.008(3) 0.009(3)
N28D 0.048(3) 0.058(3) 0.111(4) 0.026(3) 0.012(3) 0.001(3)
C6C 0.041(4) 0.028(3) 0.118(6) 0.027(4) -0.023(4) -0.002(3)
C51A 0.065(4) 0.047(4) 0.038(3) 0.020(3) 0.000(3) 0.004(3)
C18C 0.021(3) 0.051(4) 0.084(5) 0.015(3) 0.016(3) 0.010(3)
C17C 0.050(4) 0.059(4) 0.073(4) 0.032(3) 0.036(3) 0.025(3)
C40D 0.080(5) 0.051(4) 0.053(4) 0.015(3) 0.013(3) 0.024(4)
C5D 0.042(3) 0.061(4) 0.076(4) 0.031(4) 0.018(3) 0.007(3)
C8A 0.043(3) 0.068(4) 0.058(4) 0.032(3) 0.013(3) 0.026(3)
C18A 0.054(4) 0.084(5) 0.050(4) 0.022(3) 0.014(3) 0.008(3)
C7C 0.048(4) 0.034(4) 0.096(5) 0.008(4) -0.014(4) 0.013(3)
C23D 0.071(4) 0.050(4) 0.049(4) 0.005(3) 0.015(3) 0.012(3)
C47C 0.077(5) 0.063(4) 0.049(4) 0.025(3) -0.008(3) -0.017(4)
C22A 0.045(4) 0.071(4) 0.063(4) 0.030(3) 0.009(3) 0.016(3)
N41D 0.074(4) 0.054(3) 0.105(4) 0.049(3) 0.017(3) 0.000(3)
C11C 0.043(3) 0.043(4) 0.101(5) 0.028(4) 0.009(3) 0.018(3)
C43C 0.055(4) 0.039(3) 0.039(3) 0.019(3) 0.006(3) 0.004(3)
N4D 0.043(3) 0.067(4) 0.086(4) 0.038(3) 0.015(3) 0.003(3)
C11B 0.050(3) 0.049(4) 0.061(4) 0.027(3) 0.017(3) 0.022(3)
C32B 0.077(5) 0.029(3) 0.083(5) 0.011(3) 0.017(4) 0.004(3)
C23A 0.041(3) 0.066(4) 0.074(4) 0.038(4) -0.007(3) 0.009(3)
C14B 0.083(4) 0.045(3) 0.043(3) 0.023(3) 0.025(3) 0.037(3)
C37B 0.080(5) 0.045(4) 0.067(4) 0.008(3) 0.006(3) 0.035(4)
N28A 0.036(3) 0.076(4) 0.116(5) 0.040(4) -0.022(3) -0.007(3)
C9B 0.046(3) 0.040(3) 0.067(4) 0.022(3) 0.015(3) 0.014(3)
C38B 0.084(5) 0.036(3) 0.049(4) 0.002(3) 0.014(3) 0.016(3)
C50D 0.055(4) 0.062(5) 0.083(5) -0.002(4) 0.014(4) -0.002(4)
C43B 0.058(4) 0.092(5) 0.028(3) 0.012(3) 0.010(3) 0.037(4)
C25C 0.043(4) 0.057(4) 0.083(5) 0.021(4) -0.008(3) 0.004(3)
C23B 0.061(4) 0.056(4) 0.046(3) 0.013(3) 0.015(3) 0.011(3)
C18D 0.059(4) 0.040(3) 0.052(3) 0.015(3) 0.000(3) 0.018(3)
N28B 0.042(3) 0.093(4) 0.107(4) 0.061(4) 0.004(3) 0.003(3)
C6B 0.041(3) 0.039(3) 0.064(4) 0.021(3) 0.016(3) 0.019(3)
C12A 0.046(3) 0.069(4) 0.052(4) 0.024(3) 0.001(3) -0.002(3)
C39A 0.042(4) 0.100(6) 0.084(5) 0.045(4) 0.024(3) 0.034(4)
C15B 0.093(5) 0.053(4) 0.035(3) 0.021(3) 0.015(3) 0.044(3)
N41A 0.039(3) 0.130(6) 0.128(5) 0.090(5) 0.023(3) 0.024(4)
C20A 0.041(3) 0.054(4) 0.049(3) 0.018(3) 0.006(3) 0.001(3)
C40A 0.027(3) 0.112(6) 0.090(5) 0.069(5) 0.017(3) 0.024(4)
C53D 0.045(4) 0.042(4) 0.069(4) 0.025(4) -0.004(3) 0.000(3)
C26C 0.039(3) 0.050(4) 0.083(4) 0.021(3) -0.009(3) 0.000(3)
C24D 0.060(4) 0.066(4) 0.062(4) 0.010(4) 0.008(3) 0.009(4)
C27B 0.062(4) 0.064(4) 0.079(5) 0.021(4) 0.008(3) 0.015(4)
C44C 0.078(5) 0.063(4) 0.042(3) 0.027(3) 0.011(3) 0.023(4)
C9C 0.045(3) 0.041(3) 0.071(4) 0.017(3) 0.015(3) 0.019(3)
C12C 0.035(3) 0.049(4) 0.078(4) 0.019(3) -0.005(3) 0.007(3)
C25B 0.078(5) 0.035(3) 0.050(4) -0.003(3) 0.007(3) 0.005(3)
C30A 0.031(4) 0.099(6) 0.210(10) 0.083(7) -0.020(5) -0.015(4)
C18B 0.086(5) 0.045(4) 0.042(3) 0.007(3) 0.009(3) 0.028(3)
C42C 0.083(5) 0.043(4) 0.053(4) 0.018(3) 0.025(3) 0.030(3)
C25D 0.057(4) 0.063(4) 0.050(4) 0.024(3) -0.004(3) 0.005(3)
C42A 0.077(5) 0.079(5) 0.048(4) -0.002(4) 0.017(3) 0.015(4)
C43A 0.079(5) 0.067(5) 0.033(3) 0.014(3) 0.006(3) 0.013(4)
C24A 0.034(3) 0.088(5) 0.071(4) 0.041(4) 0.001(3) 0.015(3)
C5B 0.056(4) 0.049(4) 0.079(4) 0.023(3) 0.026(3) 0.014(3)
C17D 0.079(5) 0.076(5) 0.069(4) 0.041(4) 0.003(3) 0.034(4)
C39B 0.070(4) 0.038(3) 0.060(4) 0.014(3) 0.020(3) 0.023(3)
C50C 0.043(3) 0.046(4) 0.062(4) 0.021(3) 0.006(3) 0.010(3)
C15A 0.056(4) 0.103(6) 0.045(4) 0.021(4) 0.015(3) 0.010(4)
C44B 0.035(4) 0.185(9) 0.046(4) 0.054(5) 0.013(3) 0.046(5)
C39D 0.086(5) 0.036(3) 0.064(4) 0.020(3) 0.021(3) 0.018(3)
N4C 0.049(3) 0.074(4) 0.164(6) 0.065(4) -0.012(4) -0.006(3)
C35B 0.079(5) 0.042(4) 0.052(4) 0.013(3) 0.004(3) 0.017(3)
C38D 0.068(4) 0.052(4) 0.059(4) 0.012(3) 0.007(3) 0.023(3)
C24C 0.043(3) 0.047(4) 0.086(5) 0.028(4) -0.016(3) -0.006(3)
N41C 0.022(3) 0.131(6) 0.140(6) 0.084(5) 0.015(3) 0.005(3)
C26B 0.062(4) 0.049(4) 0.047(4) 0.006(3) -0.007(3) -0.007(3)
C5A 0.049(4) 0.065(4) 0.090(5) 0.044(4) 0.006(3) 0.019(3)
N1A 0.053(4) 0.090(5) 0.201(8) 0.088(5) 0.030(5) 0.018(3)
C44A 0.117(6) 0.052(4) 0.041(4) 0.016(3) 0.004(4) 0.031(4)
C48C 0.057(4) 0.068(5) 0.065(4) 0.033(4) -0.005(3) 0.001(4)
C45A 0.090(6) 0.059(5) 0.066(5) 0.028(4) -0.008(4) 0.007(4)
N1D 0.069(4) 0.064(4) 0.145(6) 0.051(4) 0.031(4) 0.003(3)
C15D 0.099(6) 0.117(6) 0.042(4) 0.043(4) 0.005(4) 0.015(5)
C23C 0.048(4) 0.081(5) 0.080(4) 0.037(4) -0.001(3) 0.022(4)
C43D 0.046(4) 0.148(8) 0.044(4) 0.040(5) -0.001(3) 0.014(5)
C49B 0.075(5) 0.057(5) 0.070(4) 0.025(4) 0.025(4) 0.011(4)
C27D 0.051(4) 0.077(5) 0.102(5) 0.037(4) 0.011(4) 0.001(4)
C33A 0.047(5) 0.190(11) 0.171(9) 0.137(9) 0.022(5) 0.023(6)
C45B 0.051(4) 0.103(6) 0.057(4) 0.023(4) 0.009(3) -0.012(5)
C37D 0.097(5) 0.049(4) 0.065(4) 0.012(4) -0.002(4) 0.024(4)
C24B 0.073(4) 0.037(4) 0.060(4) -0.002(3) 0.024(3) -0.004(3)
C50A 0.053(4) 0.055(4) 0.058(4) 0.027(3) 0.003(3) 0.003(3)
C36B 0.087(5) 0.052(4) 0.071(4) 0.016(4) 0.000(4) 0.026(4)
C49A 0.068(4) 0.066(4) 0.056(4) 0.036(4) -0.001(3) 0.010(4)
C17A 0.044(4) 0.102(5) 0.058(4) 0.019(4) 0.022(3) 0.016(4)
C32A 0.042(4) 0.129(7) 0.178(8) 0.114(7) 0.036(5) 0.036(4)
C47A 0.107(6) 0.061(5) 0.062(5) 0.031(4) -0.015(4) -0.008(5)
C42B 0.060(4) 0.090(5) 0.042(3) 0.012(3) 0.004(3) 0.054(4)
C45C 0.080(5) 0.044(4) 0.041(3) 0.014(3) -0.012(3) 0.002(4)
C35A 0.032(4) 0.159(8) 0.100(6) 0.090(6) 0.023(3) 0.032(5)
C17B 0.093(5) 0.046(4) 0.054(4) 0.016(3) 0.008(3) 0.042(4)
N28C 0.056(4) 0.056(4) 0.153(6) 0.045(4) 0.005(4) -0.003(3)
C37A 0.062(4) 0.112(6) 0.083(5) 0.046(5) 0.021(4) 0.046(4)
C27C 0.065(5) 0.043(4) 0.119(6) 0.008(4) -0.026(4) 0.002(4)
C42D 0.057(4) 0.097(6) 0.066(4) 0.036(4) -0.012(3) 0.014(4)
C3B 0.055(4) 0.048(4) 0.110(6) 0.019(4) 0.033(4) -0.004(3)
C38A 0.044(4) 0.105(6) 0.063(4) 0.037(4) 0.013(3) 0.030(4)
C36A 0.049(4) 0.150(8) 0.081(5) 0.058(6) 0.023(4) 0.055(5)
C46D 0.049(4) 0.097(6) 0.071(5) 0.002(5) 0.016(4) 0.003(5)
C35D 0.113(6) 0.047(4) 0.062(4) 0.024(3) 0.014(4) 0.020(4)
C32D 0.081(5) 0.067(5) 0.113(6) 0.042(5) 0.021(4) 0.014(4)
C49D 0.056(5) 0.058(5) 0.123(6) -0.028(4) 0.012(4) -0.007(4)
C49C 0.069(5) 0.081(5) 0.069(4) 0.048(4) 0.020(3) 0.025(4)
C27A 0.046(4) 0.063(5) 0.108(5) 0.032(4) -0.019(4) 0.008(3)
C33B 0.128(7) 0.026(4) 0.102(6) 0.023(4) 0.017(5) 0.010(4)
C34B 0.090(5) 0.040(4) 0.089(5) 0.027(4) 0.024(4) 0.019(4)
C36D 0.124(7) 0.071(5) 0.056(4) 0.017(4) 0.003(4) 0.045(5)
C29D 0.057(4) 0.070(5) 0.102(6) 0.015(4) 0.001(4) -0.009(4)
C47B 0.080(5) 0.067(5) 0.054(4) 0.023(4) -0.001(4) -0.023(4)
C45D 0.067(5) 0.133(8) 0.052(4) 0.012(5) 0.004(4) -0.023(6)
C48A 0.068(5) 0.094(6) 0.067(5) 0.043(5) -0.012(4) -0.008(4)
C48B 0.105(6) 0.063(5) 0.064(5) 0.021(4) -0.003(4) -0.017(5)
C47D 0.086(7) 0.100(8) 0.109(7) -0.003(6) -0.003(5) -0.057(6)
C44D 0.055(5) 0.143(8) 0.062(5) 0.044(5) 0.005(4) 0.019(5)
C31B 0.083(5) 0.025(3) 0.115(6) 0.024(4) 0.021(4) -0.002(3)
C29A 0.053(5) 0.099(6) 0.170(8) 0.060(6) -0.034(5) 0.001(4)
C2B 0.062(4) 0.056(4) 0.124(6) 0.016(4) 0.044(4) -0.004(4)
C34A 0.036(4) 0.217(11) 0.122(7) 0.109(8) 0.030(4) 0.037(6)
C29B 0.061(4) 0.066(5) 0.087(5) 0.007(4) 0.014(4) -0.010(4)
C31D 0.117(7) 0.063(5) 0.153(8) 0.056(6) 0.043(6) -0.006(5)
C33D 0.157(10) 0.071(6) 0.141(8) 0.070(6) 0.013(7) -0.003(6)
C34D 0.110(7) 0.071(6) 0.125(7) 0.042(5) 0.013(6) 0.029(5)
C30B 0.070(5) 0.045(4) 0.113(6) 0.016(4) 0.019(4) -0.016(3)
C5C 0.047(4) 0.059(4) 0.155(7) 0.057(5) -0.014(4) -0.001(3)
C48D 0.083(7) 0.057(6) 0.188(10) 0.007(6) 0.016(7) -0.006(5)
C30D 0.086(6) 0.076(6) 0.105(7) 0.007(5) 0.017(5) -0.027(4)

loop_
_atom_type_symbol
_atom_type_description
_atom_type_scat_dispersion_real
_atom_type_scat_dispersion_imag
_atom_type_scat_source
C C 0.0033 0.0016 'International Tables Vol C Tables 4.2.6.8 and 6.1.1.4'
H H 0.0000 0.0000 'International Tables Vol C Tables 4.2.6.8 and 6.1.1.4'
N N 0.0061 0.0033 'International Tables Vol C Tables 4.2.6.8 and 6.1.1.4'
O O 0.0106 0.0060 'International Tables Vol C Tables 4.2.6.8 and 6.1.1.4'
Zn Zn 0.2839 1.4301 'International Tables Vol C Tables 4.2.6.8 and 6.1.1.4'

loop_
_geom_angle_atom_site_label_1
_geom_angle_atom_site_label_2
_geom_angle_atom_site_label_3
_geom_angle
_geom_angle_site_symmetry_1
C53A O2A Zn1A 103.2(4) .
O3A C53A O2A 123.4(6) .
O3A C53A O1A 111.4(6) .
O2A C53A O1A 120.9(8) .
O5 N2 O4 123.7(11) .
O5 N2 O6 126.6(10) .
O4 N2 O6 109.7(11) .
C31C N1C C2C 113.2(9) .
C31C N1C C30C 110.9(8) .
C2C N1C C30C 112.2(9) .
C31C N1C Zn1C 107.2(7) .
C2C N1C Zn1C 107.9(5) .
C30C N1C Zn1C 105.0(5) .
N4A C3A C2A 109.5(5) .
N4D C3D C2D 107.2(5) .
N28C C29C C30C 108.2(7) .
N1A C2A C3A 109.7(6) .
N1D C2D C3D 109.1(6) .
N1C C30C C29C 109.4(7) .
N4C C3C C2C 108.6(7) .
N1C C2C C3C 112.1(7) .
N1A C31A C32A 112.1(7) .
C38C C39C C40C 120.9(7) .
C39C C38C C37C 121.6(7) .
C36C C37C C38C 120.9(8) .
C34C C35C C36C 125.0(9) .
C34C C35C C40C 116.8(10) .
C36C C35C C40C 118.0(7) .
C34C C33C C32C 117.5(8) .
C37C C36C C35C 121.0(8) .
C33C C34C C35C 122.5(10) .
N41C C40C C39C 121.8(7) .
N41C C40C C35C 120.7(7) .
C39C C40C C35C 117.4(8) .
N41C C32C C33C 122.5(9) .
N41C C32C C31C 116.7(9) .
C33C C32C C31C 120.7(8) .
N1C C31C C32C 112.1(8) .
O10 N4 O11 133.4(11) .
O10 N4 O12 103.8(10) .
O11 N4 O12 109.5(11) .
O9 N3 O7 127.2(12) .
O9 N3 O8 114.8(13) .
O7 N3 O8 118.0(13) .
O12 O12 N4 161.5(19) 2_755
O2 N1 O3 124.2(8) .
O2 N1 O1 115.4(7) .
O3 N1 O1 119.0(5) .
O6A Zn2B N13B 107.03(14) .
O6A Zn2B N19B 102.94(14) .
N13B Zn2B N19B 109.71(16) .
O6A Zn2B N16B 163.52(16) .
N13B Zn2B N16B 86.21(15) .
N19B Zn2B N16B 80.98(15) .
O6A Zn2B N52B 94.83(14) .
N13B Zn2B N52B 91.96(15) .
N19B Zn2B N52B 146.02(16) .
N16B Zn2B N52B 74.51(17) .
O6C Zn2D N13D 108.52(16) .
O6C Zn2D N19D 99.29(14) .
N13D Zn2D N19D 109.93(16) .
O6C Zn2D N16D 165.22(17) .
N13D Zn2D N16D 85.28(17) .
N19D Zn2D N16D 80.23(17) .
O6C Zn2D N52D 96.89(17) .
N13D Zn2D N52D 95.22(16) .
N19D Zn2D N52D 143.66(17) .
N16D Zn2D N52D 76.1(2) .
O4C Zn2C N13C 106.45(15) .
O4C Zn2C N16C 160.64(15) .
N13C Zn2C N16C 86.16(16) .
O4C Zn2C N19C 107.61(15) .
N13C Zn2C N19C 107.25(16) .
N16C Zn2C N19C 81.62(17) .
O4C Zn2C O5C 60.51(12) .
N13C Zn2C O5C 163.04(14) .
N16C Zn2C O5C 103.92(14) .
N19C Zn2C O5C 87.92(14) .
O4C Zn2C N52C 91.86(14) .
N13C Zn2C N52C 91.55(15) .
N16C Zn2C N52C 72.81(17) .
N19C Zn2C N52C 147.14(16) .
O5C Zn2C N52C 78.80(13) .
O4C Zn2C C54C 31.26(14) .
N13C Zn2C C54C 136.08(16) .
N16C Zn2C C54C 131.71(17) .
N19C Zn2C C54C 100.62(16) .
O5C Zn2C C54C 29.40(13) .
N52C Zn2C C54C 82.26(15) .
O4A Zn2A N13A 105.62(16) .
O4A Zn2A N16A 168.17(19) .
N13A Zn2A N16A 84.93(19) .
O4A Zn2A N19A 100.83(14) .
N13A Zn2A N19A 108.42(18) .
N16A Zn2A N19A 80.35(17) .
O4A Zn2A N52A 97.61(16) .
N13A Zn2A N52A 96.72(17) .
N16A Zn2A N52A 75.47(19) .
N19A Zn2A N52A 143.20(18) .
N28B Zn1B O2B 117.47(17) .
N28B Zn1B N1B 86.0(2) .
O2B Zn1B N1B 154.4(2) .
N28B Zn1B N4B 111.6(2) .
O2B Zn1B N4B 96.42(16) .
N1B Zn1B N4B 82.86(19) .
N28B Zn1B N41B 95.4(2) .
O2B Zn1B N41B 89.90(16) .
N1B Zn1B N41B 77.1(2) .
N4B Zn1B N41B 145.00(18) .
N28B Zn1B O1B 168.22(17) .
O2B Zn1B O1B 55.44(14) .
N1B Zn1B O1B 99.6(2) .
N4B Zn1B O1B 79.50(17) .
N41B Zn1B O1B 75.98(16) .
N28D Zn1D O2D 118.87(19) .
N28D Zn1D N4D 109.0(2) .
O2D Zn1D N4D 96.56(17) .
N28D Zn1D N1D 85.7(2) .
O2D Zn1D N1D 153.9(2) .
N4D Zn1D N1D 82.3(2) .
N28D Zn1D N41D 94.7(2) .
O2D Zn1D N41D 91.31(18) .
N4D Zn1D N41D 147.12(19) .
N1D Zn1D N41D 76.9(2) .
N28D Zn1D O1D 167.88(18) .
O2D Zn1D O1D 54.83(17) .
N4D Zn1D O1D 82.73(17) .
N1D Zn1D O1D 99.3(2) .
N41D Zn1D O1D 75.92(18) .
N28A Zn1A N1A 85.1(3) .
N28A Zn1A O2A 122.78(19) .
N1A Zn1A O2A 150.4(3) .
N28A Zn1A N4A 110.6(2) .
N1A Zn1A N4A 83.7(2) .
O2A Zn1A N4A 94.15(16) .
N28A Zn1A N41A 93.9(2) .
N1A Zn1A N41A 77.3(2) .
O2A Zn1A N41A 89.8(2) .
N4A Zn1A N41A 147.5(2) .
N28C Zn1C O2C 119.8(2) .
N28C Zn1C N1C 85.9(3) .
O2C Zn1C N1C 152.1(3) .
N28C Zn1C N4C 111.1(3) .
O2C Zn1C N4C 96.04(18) .
N1C Zn1C N4C 83.2(2) .
N28C Zn1C N41C 92.1(2) .
O2C Zn1C N41C 90.3(2) .
N1C Zn1C N41C 77.0(3) .
N4C Zn1C N41C 148.3(2) .
N28C Zn1C O1C 168.3(2) .
O2C Zn1C O1C 55.44(17) .
N1C Zn1C O1C 97.2(3) .
N4C Zn1C O1C 80.6(2) .
N41C Zn1C O1C 77.66(19) .
C54A O6A Zn2B 107.1(3) .
C54C O4C Zn2C 99.1(3) .
C54A O4A Zn2A 116.2(3) .
C54C O6C Zn2D 122.1(3) .
C12A N13A C14A 110.6(5) .
C12A N13A Zn2A 122.4(3) .
C14A N13A Zn2A 107.3(4) .
C12B N13B C14B 112.6(4) .
C12B N13B Zn2B 123.8(3) .
C14B N13B Zn2B 104.3(3) .
C53B O2B Zn1B 101.9(3) .
C20D N19D C18D 112.0(4) .
C20D N19D Zn2D 116.5(3) .
C18D N19D Zn2D 107.6(3) .
O5C C54C O6C 125.3(5) .
O5C C54C O4C 118.5(4) .
O6C C54C O4C 116.1(4) .
O5C C54C Zn2C 69.3(3) .
O6C C54C Zn2C 164.5(4) .
O4C C54C Zn2C 49.6(2) .
C54C O5C Zn2C 81.3(3) .
C53D O2D Zn1D 103.2(4) .
C18C N19C C20C 113.7(4) .
C18C N19C Zn2C 102.4(3) .
C20C N19C Zn2C 115.3(3) .
C53C O2C Zn1C 100.8(4) .
C14C N13C C12C 112.7(4) .
C14C N13C Zn2C 105.3(3) .
C12C N13C Zn2C 123.8(3) .
C18B N19B C20B 112.9(4) .
C18B N19B Zn2B 105.1(3) .
C20B N19B Zn2B 116.4(3) .
C20A N19A C18A 110.7(4) .
C20A N19A Zn2A 116.4(3) .
C18A N19A Zn2A 106.5(3) .
C43C N52C C51C 117.8(5) .
C43C N52C Zn2C 108.3(4) .
C51C N52C Zn2C 131.6(4) .
C43D N52D C51D 120.0(6) .
C43D N52D Zn2D 111.9(5) .
C51D N52D Zn2D 128.1(4) .
O6A C54A O4A 118.6(5) .
O6A C54A O5A 122.0(5) .
O4A C54A O5A 119.4(5) .
C43B N52B C51B 118.8(5) .
C43B N52B Zn2B 110.0(4) .
C51B N52B Zn2B 130.9(4) .
C14D N13D C12D 113.2(4) .
C14D N13D Zn2D 105.8(3) .
C12D N13D Zn2D 122.1(3) .
C42A N16A C15A 111.0(5) .
C42A N16A C17A 111.9(5) .
C15A N16A C17A 110.3(5) .
C42A N16A Zn2A 108.2(4) .
C15A N16A Zn2A 103.9(4) .
C17A N16A Zn2A 111.3(3) .
C17D N16D C42D 114.5(5) .
C17D N16D C15D 109.8(5) .
C42D N16D C15D 113.3(5) .
C17D N16D Zn2D 109.4(3) .
C42D N16D Zn2D 107.6(4) .
C15D N16D Zn2D 101.3(4) .
C43A N52A C51A 119.2(5) .
C43A N52A Zn2A 113.1(4) .
C51A N52A Zn2A 127.5(4) .
C17C N16C C42C 111.8(4) .
C17C N16C C15C 110.1(4) .
C42C N16C C15C 111.1(4) .
C17C N16C Zn2C 109.4(3) .
C42C N16C Zn2C 109.8(3) .
C15C N16C Zn2C 104.4(3) .
C42B N16B C15B 112.0(4) .
C42B N16B C17B 112.0(5) .
C15B N16B C17B 109.7(4) .
C42B N16B Zn2B 109.0(3) .
C15B N16B Zn2B 103.9(3) .
C17B N16B Zn2B 109.8(3) .
C53B O1B Zn1B 85.9(3) .
C53C O1C Zn1C 82.9(4) .
C26A C21A C22A 118.9(5) .
C26A C21A C20A 120.5(5) .
C22A C21A C20A 120.6(5) .
C23B C22B C21B 120.4(5) .
C23B C22B C20B 122.8(5) .
C21B C22B C20B 116.8(5) .
C9B C10B C11B 119.6(5) .
C9B C10B C12B 119.4(5) .
C11B C10B C12B 120.8(5) .
C9C C10C C11C 117.9(5) .
C9C C10C C12C 122.0(5) .
C11C C10C C12C 120.0(6) .
C6D C7D C8D 120.4(5) .
N19B C20B C22B 114.0(4) .
C22C C21C C26C 120.6(5) .
C22C C21C C20C 121.2(5) .
C26C C21C C20C 118.2(5) .
O3B C53B O1B 123.2(6) .
O3B C53B O2B 120.4(5) .
O1B C53B O2B 116.4(5) .
N13D C14D C15D 108.6(5) .
C5A N4A C3A 106.0(5) .
C5A N4A Zn1A 124.3(4) .
C3A N4A Zn1A 103.8(4) .
N19D C20D C21D 113.6(4) .
C11A C10A C9A 118.0(5) .
C11A C10A C12A 119.5(5) .
C9A C10A C12A 122.2(5) .
C5B N4B C3B 109.0(5) .
C5B N4B Zn1B 123.5(4) .
C3B N4B Zn1B 105.0(3) .
N13A C14A C15A 106.3(5) .
C32B N41B C40B 118.5(5) .
C32B N41B Zn1B 111.1(4) .
C40B N41B Zn1B 130.1(3) .
C25D C26D C21D 121.4(6) .
O3C C53C O2C 119.1(6) .
O3C C53C O1C 120.1(7) .
O2C C53C O1C 120.7(7) .
C9D C10D C11D 117.8(5) .
C9D C10D C12D 121.9(5) .
C11D C10D C12D 120.1(5) .
C49B C50B C51B 117.9(6) .
C21A C26A C25A 122.9(5) .
N13B C12B C10B 115.2(4) .
N52C C51C C46C 122.1(6) .
N52C C51C C50C 118.8(5) .
C46C C51C C50C 119.1(5) .
C51C C46C C47C 118.5(6) .
C51C C46C C45C 117.2(6) .
C47C C46C C45C 124.2(6) .
C22D C21D C26D 119.3(5) .
C22D C21D C20D 122.5(5) .
C26D C21D C20D 118.1(5) .
C6B C7B C8B 120.9(5) .
C10D C11D C6D 120.5(5) .
C8A C7A C6A 119.1(5) .
C53D O1D Zn1D 84.0(4) .
C31B N1B C30B 115.0(5) .
C31B N1B C2B 113.5(5) .
C30B N1B C2B 110.6(6) .
C31B N1B Zn1B 106.3(4) .
C30B N1B Zn1B 103.2(3) .
C2B N1B Zn1B 107.3(4) .
C7D C6D C11D 120.0(5) .
C7D C6D C5D 124.0(5) .
C11D C6D C5D 115.8(5) .
C8A C9A C10A 121.2(5) .
N19C C20C C21C 113.2(4) .
C9B C8B C7B 119.0(5) .
C10D C12D N13D 115.4(5) .
N52B C51B C46B 123.0(6) .
N52B C51B C50B 117.6(5) .
C46B C51B C50B 119.3(6) .
C7A C6A C11A 119.5(5) .
C7A C6A C5A 123.3(5) .
C11A C6A C5A 116.9(5) .
C24A C25A C26A 116.9(6) .
C24A C25A C27A 120.7(5) .
C26A C25A C27A 122.3(5) .
N13C C14C C15C 107.7(4) .
C9C C8C C7C 119.8(6) .
C22B C21B C26B 118.0(6) .
C8D C9D C10D 121.8(5) .
N41B C40B C35B 121.6(5) .
N41B C40B C39B 119.6(5) .
C35B C40B C39B 118.8(6) .
C21C C22C C23C 121.0(5) .
C45B C46B C47B 120.2(7) .
C45B C46B C51B 118.2(7) .
C47B C46B C51B 121.5(7) .
C9D C8D C7D 119.3(5) .
C45A C46A C51A 120.9(6) .
C45A C46A C47A 120.2(7) .
C51A C46A C47A 118.9(7) .
N16C C15C C14C 109.8(4) .
C10A C11A C6A 120.5(5) .
N52D C51D C46D 123.8(7) .
N52D C51D C50D 120.3(5) .
C46D C51D C50D 115.8(7) .
C21D C22D C23D 120.0(6) .
C29D N28D C27D 111.2(5) .
C29D N28D Zn1D 105.5(4) .
C27D N28D Zn1D 123.5(4) .
C7C C6C C11C 119.8(6) .
C7C C6C C5C 123.0(6) .
C11C C6C C5C 117.2(7) .
C50A C51A C46A 121.4(6) .
C50A C51A N52A 119.4(5) .
C46A C51A N52A 119.1(6) .
C17C C18C N19C 109.4(4) .
N16C C17C C18C 110.4(4) .
N41D C40D C35D 120.0(6) .
N41D C40D C39D 121.0(5) .
C35D C40D C39D 119.1(6) .
N4D C5D C6D 114.6(5) .
C9A C8A C7A 121.6(5) .
N19A C18A C17A 105.8(5) .
C6C C7C C8C 120.3(6) .
C24D C23D C22D 120.6(6) .
C48C C47C C46C 122.4(6) .
C23A C22A C21A 121.0(6) .
C32D N41D C40D 119.9(6) .
C32D N41D Zn1D 111.2(5) .
C40D N41D Zn1D 127.7(4) .
C6C C11C C10C 120.2(6) .
N52C C43C C44C 123.3(5) .
N52C C43C C42C 118.0(5) .
C44C C43C C42C 118.7(5) .
C5D N4D C3D 105.4(5) .
C5D N4D Zn1D 121.9(4) .
C3D N4D Zn1D 104.5(4) .
C6B C11B C10B 121.2(5) .
N41B C32B C33B 120.8(6) .
N41B C32B C31B 117.8(5) .
C33B C32B C31B 121.4(6) .
C22A C23A C24A 119.3(5) .
C15B C14B N13B 110.1(4) .
C36B C37B C38B 115.8(6) .
C29A N28A C27A 112.6(6) .
C29A N28A Zn1A 104.5(4) .
C27A N28A Zn1A 121.7(4) .
C8B C9B C10B 120.3(5) .
C39B C38B C37B 123.1(6) .
C49D C50D C51D 122.5(7) .
N52B C43B C44B 119.3(6) .
N52B C43B C42B 117.6(5) .
C44B C43B C42B 123.1(6) .
C24C C25C C26C 119.7(6) .
C24C C25C C27C 120.1(5) .
C26C C25C C27C 120.2(6) .
C22B C23B C24B 122.8(6) .
N19D C18D C17D 108.0(4) .
C27B N28B C29B 111.5(5) .
C27B N28B Zn1B 125.2(4) .
C29B N28B Zn1B 103.3(4) .
C11B C6B C7B 119.1(5) .
C11B C6B C5B 118.8(5) .
C7B C6B C5B 122.0(5) .
N13A C12A C10A 114.8(5) .
C38A C39A C40A 121.0(6) .
N16B C15B C14B 111.2(4) .
C32A N41A C40A 119.1(6) .
C32A N41A Zn1A 112.0(6) .
C40A N41A Zn1A 128.7(4) .
N19A C20A C21A 112.3(4) .
N41A C40A C39A 120.9(6) .
N41A C40A C35A 124.0(6) .
C39A C40A C35A 115.0(7) .
O3D C53D O2D 120.0(6) .
O3D C53D O1D 122.4(7) .
O2D C53D O1D 117.5(6) .
C21C C26C C25C 119.6(6) .
C23D C24D C25D 122.2(6) .
N28B C27B C26B 110.9(5) .
C45C C44C C43C 120.8(6) .
C8C C9C C10C 121.9(6) .
C10C C12C N13C 114.6(4) .
C24B C25B C26B 119.8(5) .
N1A C30A C29A 108.6(6) .
N19B C18B C17B 109.4(4) .
N16C C42C C43C 111.9(5) .
C24D C25D C26D 116.5(6) .
C24D C25D C27D 121.2(6) .
C26D C25D C27D 122.3(6) .
N16A C42A C43A 112.8(6) .
N52A C43A C44A 122.3(6) .
N52A C43A C42A 117.2(6) .
C44A C43A C42A 120.2(7) .
C23A C24A C25A 121.0(5) .
N4B C5B C6B 116.7(5) .
N16D C17D C18D 110.0(4) .
C38B C39B C40B 120.0(5) .
C49C C50C C51C 118.6(6) .
N16A C15A C14A 110.6(5) .
C45B C44B C43B 120.2(7) .
C38D C39D C40D 120.3(6) .
C5C N4C C3C 107.0(5) .
C5C N4C Zn1C 123.3(4) .
C3C N4C Zn1C 103.5(4) .
C34B C35B C36B 122.7(6) .
C34B C35B C40B 117.2(6) .
C36B C35B C40B 120.0(6) .
C39D C38D C37D 122.8(6) .
C25C C24C C23C 121.6(5) .
C32C N41C C40C 119.7(8) .
C32C N41C Zn1C 111.4(6) .
C40C N41C Zn1C 128.3(4) .
C25B C26B C21B 120.0(6) .
C25B C26B C27B 119.6(5) .
C21B C26B C27B 120.4(6) .
N4A C5A C6A 113.5(4) .
C30A N1A C31A 110.2(7) .
C30A N1A C2A 112.9(8) .
C31A N1A C2A 112.4(7) .
C30A N1A Zn1A 105.5(4) .
C31A N1A Zn1A 105.6(6) .
C2A N1A Zn1A 109.7(4) .
C45A C44A C43A 120.0(7) .
C47C C48C C49C 117.5(6) .
C44A C45A C46A 118.0(7) .
C31D N1D C2D 114.5(6) .
C31D N1D C30D 113.7(7) .
C2D N1D C30D 106.0(7) .
C31D N1D Zn1D 109.3(5) .
C2D N1D Zn1D 109.5(4) .
C30D N1D Zn1D 103.3(4) .
C14D C15D N16D 112.3(5) .
C24C C23C C22C 117.4(5) .
N52D C43D C44D 121.2(8) .
N52D C43D C42D 118.8(6) .
C44D C43D C42D 119.9(7) .
C50B C49B C48B 122.9(7) .
C25D C27D N28D 109.4(5) .
C34A C33A C32A 117.3(8) .
C44B C45B C46B 120.4(7) .
C36D C37D C38D 117.3(7) .
C23B C24B C25B 118.8(6) .
C51A C50A C49A 120.9(6) .
C35B C36B C37B 122.3(6) .
C50A C49A C48A 119.6(7) .
N16A C17A C18A 109.6(4) .
N41A C32A C33A 124.1(8) .
N41A C32A C31A 116.8(7) .
C33A C32A C31A 119.0(7) .
C48A C47A C46A 120.3(7) .
N16B C42B C43B 111.1(5) .
C44C C45C C46C 118.6(6) .
C36A C35A C34A 126.5(8) .
C36A C35A C40A 120.7(6) .
C34A C35A C40A 112.7(8) .
N16B C17B C18B 108.1(4) .
C27C N28C C29C 110.6(6) .
C27C N28C Zn1C 124.1(4) .
C29C N28C Zn1C 104.8(5) .
C36A C37A C38A 119.1(7) .
N28C C27C C25C 111.4(6) .
N16D C42D C43D 111.3(6) .
N4B C3B C2B 110.3(5) .
C39A C38A C37A 121.6(6) .
C37A C36A C35A 122.5(7) .
C51D C46D C47D 121.8(8) .
C51D C46D C45D 115.3(8) .
C47D C46D C45D 122.9(8) .
C34D C35D C40D 120.6(8) .
C34D C35D C36D 121.9(7) .
C40D C35D C36D 117.5(6) .
N41D C32D C33D 121.6(8) .
N41D C32D C31D 119.2(6) .
C33D C32D C31D 119.1(7) .
C50D C49D C48D 120.4(8) .
C50C C49C C48C 123.8(6) .
N28A C27A C25A 110.7(6) .
C34B C33B C32B 120.5(7) .
C33B C34B C35B 121.1(6) .
C37D C36D C35D 122.9(7) .
C30D C29D N28D 109.8(6) .
C46B C47B C48B 118.3(7) .
C44D C45D C46D 120.7(7) .
C47A C48A C49A 118.9(7) .
C47B C48B C49B 120.0(7) .
C48D C47D C46D 120.8(8) .
C45D C44D C43D 118.8(8) .
N1B C31B C32B 112.1(5) .
N28A C29A C30A 109.6(7) .
C3B C2B N1B 110.4(5) .
C33A C34A C35A 122.6(8) .
C30B C29B N28B 110.5(6) .
N1D C31D C32D 110.8(6) .
C34D C33D C32D 119.5(8) .
C33D C34D C35D 118.4(8) .
C29B C30B N1B 111.6(5) .
N4C C5C C6C 115.6(5) .
C47D C48D C49D 118.6(8) .
C29D C30D N1D 113.6(6) .

loop_
_geom_bond_atom_site_label_1
_geom_bond_atom_site_label_2
_geom_bond_distance
_geom_bond_site_symmetry_2
O3A C53A 1.188(8) .
O2A C53A 1.223(7) .
O2A Zn1A 2.123(4) .
O1A C53A 1.233(7) .
N2 O5 1.262(12) .
N2 O4 1.291(9) .
N2 O6 1.307(10) .
N1C C31C 1.405(13) .
N1C C2C 1.477(10) .
N1C C30C 1.484(11) .
N1C Zn1C 2.153(6) .
C3A N4A 1.504(7) .
C3A C2A 1.570(9) .
C3D N4D 1.519(7) .
C3D C2D 1.557(9) .
C29C N28C 1.521(8) .
C29C C30C 1.544(12) .
C2A N1A 1.493(9) .
C2D N1D 1.464(9) .
C3C N4C 1.509(9) .
C3C C2C 1.525(10) .
C31A N1A 1.482(11) .
C31A C32A 1.517(12) .
C39C C38C 1.339(9) .
C39C C40C 1.379(8) .
C38C C37C 1.423(8) .
C37C C36C 1.297(10) .
C35C C34C 1.373(11) .
C35C C36C 1.415(12) .
C35C C40C 1.491(11) .
C33C C34C 1.312(14) .
C33C C32C 1.489(14) .
C40C N41C 1.335(9) .
C32C N41C 1.298(9) .
C32C C31C 1.562(14) .
O3 N1 1.247(6) .
O2 N1 1.185(7) .
O1 N1 1.621(13) .
N4 O10 1.213(10) .
N4 O11 1.212(10) .
N4 O12 1.446(10) .
N3 O9 1.214(11) .
N3 O7 1.320(13) .
N3 O8 1.342(11) .
O12 O12 1.078(17) 2_755
Zn2B O6A 1.951(3) .
Zn2B N13B 2.073(4) .
Zn2B N19B 2.138(4) .
Zn2B N16B 2.149(4) .
Zn2B N52B 2.306(4) .
Zn2D O6C 1.948(3) .
Zn2D N13D 2.071(4) .
Zn2D N19D 2.145(4) .
Zn2D N16D 2.185(4) .
Zn2D N52D 2.256(5) .
Zn2C O4C 1.955(3) .
Zn2C N13C 2.075(4) .
Zn2C N16C 2.118(4) .
Zn2C N19C 2.176(4) .
Zn2C O5C 2.397(3) .
Zn2C N52C 2.404(4) .
Zn2C C54C 2.533(5) .
Zn2A O4A 1.940(3) .
Zn2A N13A 2.029(5) .
Zn2A N16A 2.148(5) .
Zn2A N19A 2.167(4) .
Zn2A N52A 2.241(5) .
Zn1B N28B 2.077(5) .
Zn1B O2B 2.109(4) .
Zn1B N1B 2.157(5) .
Zn1B N4B 2.163(5) .
Zn1B N41B 2.190(4) .
Zn1B O1B 2.455(4) .
Zn1D N28D 2.039(6) .
Zn1D O2D 2.082(4) .
Zn1D N4D 2.135(5) .
Zn1D N1D 2.160(5) .
Zn1D N41D 2.187(5) .
Zn1D O1D 2.478(5) .
Zn1A N28A 2.062(5) .
Zn1A N1A 2.131(6) .
Zn1A N4A 2.162(5) .
Zn1A N41A 2.229(6) .
Zn1C N28C 2.059(6) .
Zn1C O2C 2.109(4) .
Zn1C N4C 2.163(5) .
Zn1C N41C 2.222(6) .
Zn1C O1C 2.461(5) .
O6A C54A 1.263(5) .
O4C C54C 1.331(6) .
O4A C54A 1.271(6) .
O6C C54C 1.275(5) .
N13A C12A 1.492(7) .
N13A C14A 1.498(6) .
N13B C12B 1.493(6) .
N13B C14B 1.508(6) .
O2B C53B 1.268(6) .
N19D C20D 1.469(6) .
N19D C18D 1.464(6) .
C54C O5C 1.258(6) .
O2D C53D 1.241(7) .
N19C C18C 1.485(6) .
N19C C20C 1.489(6) .
O2C C53C 1.214(7) .
N13C C14C 1.478(6) .
N13C C12C 1.485(6) .
N19B C18B 1.472(6) .
N19B C20B 1.475(6) .
N19A C20A 1.455(6) .
N19A C18A 1.516(7) .
N52C C43C 1.284(6) .
N52C C51C 1.389(7) .
N52D C43D 1.316(8) .
N52D C51D 1.336(7) .
C54A O5A 1.274(6) .
N52B C43B 1.354(7) .
N52B C51B 1.364(7) .
N13D C14D 1.470(7) .
N13D C12D 1.491(7) .
O3C C53C 1.190(7) .
N16A C42A 1.453(8) .
N16A C15A 1.475(7) .
N16A C17A 1.483(7) .
N16D C17D 1.468(7) .
N16D C42D 1.472(8) .
N16D C15D 1.519(7) .
N52A C43A 1.288(7) .
N52A C51A 1.433(7) .
N16C C17C 1.464(7) .
N16C C42C 1.470(7) .
N16C C15C 1.484(6) .
N16B C42B 1.450(7) .
N16B C15B 1.490(6) .
N16B C17B 1.493(7) .
O1B C53B 1.256(6) .
O1C C53C 1.258(7) .
C21A C26A 1.350(7) .
C21A C22A 1.390(7) .
C21A C20A 1.542(7) .
C22B C23B 1.353(7) .
C22B C21B 1.404(7) .
C22B C20B 1.506(7) .
C10B C9B 1.378(7) .
C10B C11B 1.402(7) .
C10B C12B 1.512(7) .
C10C C9C 1.366(7) .
C10C C11C 1.429(8) .
C10C C12C 1.477(7) .
C7D C6D 1.343(7) .
C7D C8D 1.404(7) .
O3B C53B 1.184(6) .
C21C C22C 1.361(7) .
C21C C26C 1.371(7) .
C21C C20C 1.512(7) .
C14D C15D 1.481(8) .
N4A C5A 1.475(7) .
C20D C21D 1.505(7) .
C10A C11A 1.400(7) .
C10A C9A 1.402(7) .
C10A C12A 1.500(7) .
N4B C5B 1.463(7) .
N4B C3B 1.482(7) .
C14A C15A 1.522(9) .
N41B C32B 1.349(7) .
N41B C40B 1.371(7) .
C26D C25D 1.403(8) .
C26D C21D 1.402(7) .
C10D C9D 1.388(7) .
C10D C11D 1.392(7) .
C10D C12D 1.484(8) .
C50B C49B 1.317(8) .
C50B C51B 1.435(8) .
C26A C25A 1.396(7) .
C51C C46C 1.412(7) .
C51C C50C 1.421(8) .
C46C C47C 1.420(8) .
C46C C45C 1.448(8) .
C21D C22D 1.366(7) .
C7B C6B 1.373(7) .
C7B C8B 1.418(7) .
C11D C6D 1.411(8) .
C7A C8A 1.374(7) .
C7A C6A 1.403(7) .
O1D C53D 1.250(7) .
N1B C31B 1.454(8) .
N1B C30B 1.496(8) .
N1B C2B 1.535(8) .
C6D C5D 1.535(7) .
C9A C8A 1.361(8) .
C8B C9B 1.374(7) .
C51B C46B 1.412(8) .
C6A C11A 1.407(8) .
C6A C5A 1.533(7) .
C25A C24A 1.397(8) .
C25A C27A 1.491(8) .
C14C C15C 1.560(7) .
C8C C9C 1.355(8) .
C8C C7C 1.403(8) .
C21B C26B 1.428(8) .
C9D C8D 1.372(7) .
C40B C35B 1.414(8) .
C40B C39B 1.419(7) .
C22C C23C 1.424(8) .
C46B C45B 1.370(9) .
C46B C47B 1.372(9) .
C46A C45A 1.392(9) .
C46A C51A 1.396(8) .
C46A C47A 1.406(9) .
O3D C53D 1.188(7) .
C51D C46D 1.382(9) .
C51D C50D 1.399(9) .
C22D C23D 1.369(7) .
N28D C29D 1.517(7) .
N28D C27D 1.527(8) .
C6C C7C 1.359(9) .
C6C C11C 1.381(8) .
C6C C5C 1.537(8) .
C51A C50A 1.354(8) .
C18C C17C 1.475(7) .
C40D N41D 1.381(8) .
C40D C35D 1.397(8) .
C40D C39D 1.410(8) .
C5D N4D 1.482(7) .
C18A C17A 1.547(7) .
C23D C24D 1.371(8) .
C47C C48C 1.344(9) .
C22A C23A 1.369(7) .
N41D C32D 1.305(8) .
C43C C44C 1.439(8) .
C43C C42C 1.516(8) .
C11B C6B 1.362(7) .
C32B C33B 1.416(9) .
C32B C31B 1.470(8) .
C23A C24A 1.391(8) .
C14B C15B 1.501(7) .
C37B C36B 1.403(8) .
C37B C38B 1.440(8) .
N28A C29A 1.466(8) .
N28A C27A 1.487(8) .
C38B C39B 1.356(8) .
C50D C49D 1.365(9) .
C43B C44B 1.460(9) .
C43B C42B 1.482(8) .
C25C C24C 1.363(8) .
C25C C26C 1.413(7) .
C25C C27C 1.494(8) .
C23B C24B 1.382(7) .
C18D C17D 1.532(7) .
N28B C27B 1.439(7) .
N28B C29B 1.515(7) .
C6B C5B 1.506(7) .
C39A C38A 1.370(8) .
C39A C40A 1.425(8) .
N41A C32A 1.295(8) .
N41A C40A 1.329(8) .
C40A C35A 1.465(9) .
C24D C25D 1.382(8) .
C27B C26B 1.531(8) .
C44C C45C 1.308(8) .
C25B C24B 1.397(8) .
C25B C26B 1.402(8) .
C30A N1A 1.438(9) .
C30A C29A 1.540(11) .
C18B C17B 1.500(7) .
C25D C27D 1.472(8) .
C42A C43A 1.485(8) .
C43A C44A 1.427(8) .
C50C C49C 1.353(8) .
C44B C45B 1.357(10) .
C39D C38D 1.351(8) .
N4C C5C 1.455(7) .
C35B C34B 1.396(8) .
C35B C36B 1.396(8) .
C38D C37D 1.386(8) .
C24C C23C 1.389(8) .
C44A C45A 1.380(9) .
C48C C49C 1.407(8) .
N1D C31D 1.422(9) .
N1D C30D 1.489(9) .
C43D C44D 1.410(9) .
C43D C42D 1.495(10) .
C49B C48B 1.425(9) .
C33A C34A 1.357(12) .
C33A C32A 1.418(11) .
C37D C36D 1.359(9) .
C50A C49A 1.380(8) .
C49A C48A 1.430(9) .
C47A C48A 1.389(9) .
C35A C36A 1.354(10) .
C35A C34A 1.433(10) .
N28C C27C 1.487(9) .
C37A C36A 1.350(9) .
C37A C38A 1.386(8) .
C3B C2B 1.496(8) .
C46D C47D 1.395(11) .
C46D C45D 1.434(11) .
C35D C34D 1.376(10) .
C35D C36D 1.429(10) .
C32D C33D 1.425(10) .
C32D C31D 1.535(10) .
C49D C48D 1.384(10) .
C33B C34B 1.315(9) .
C29D C30D 1.449(10) .
C47B C48B 1.382(10) .
C45D C44D 1.353(10) .
C47D C48D 1.360(12) .
C29B C30B 1.461(9) .
C33D C34D 1.373(11) .

loop_
_platon_squeeze_void_nr
_platon_squeeze_void_average_x
_platon_squeeze_void_average_y
_platon_squeeze_void_average_z
_platon_squeeze_void_volume
_platon_squeeze_void_count_electrons
_platon_squeeze_void_content
1 0.000 0.000 0.009 293 105 ' '
2 0.500 0.500 0.170 4226 1847 ' '
